data_4342509
loop_
_publ_author_name
'Guillet, Gary L.'
'Gordon, Jesse B.'
'Di Francesco, Gianna N.'
'Calkins, Matthew W.'
'\<Ci\<zm\'ar, Erik'
'Abboud, Khalil A.'
'Meisel, Mark W.'
'Garc\'ia-Serres, Ricardo'
'Murray, Leslie J.'

_publ_section_title
;
 A family of tri- and dimetallic pyridine dicarboxamide cryptates: unusual
 o,n,o-coordination and facile access to secondary coordination sphere
 hydrogen bonding interactions.
;
_journal_issue 6
_journal_name_full 'Inorganic chemistry'
_journal_page_first 2691
_journal_page_last 2704
_journal_paper_doi 10.1021/ic502873d
_journal_volume 54
_journal_year 2015
_chemical_formula_sum 'C123.55 H174.6 N11 Na Ni2 O20.5'
_chemical_formula_weight 2282.35
_space_group_IT_number 14
_symmetry_cell_setting monoclinic
_symmetry_space_group_name_Hall '-P 2ybc'
_symmetry_space_group_name_H-M 'P 1 21/c 1'
_atom_sites_solution_hydrogens geom
_atom_sites_solution_primary direct
_atom_sites_solution_secondary difmap
_audit_creation_method SHELXL-97
_audit_update_record
;
2014-07-14 # Formatted by publCIF

;
_cell_angle_alpha 90.00
_cell_angle_beta 96.148(1)
_cell_angle_gamma 90.00
_cell_formula_units_Z 4
_cell_length_a 17.1740(9)
_cell_length_b 25.4074(14)
_cell_length_c 29.3905(16)
_cell_measurement_reflns_used 9891
_cell_measurement_temperature 100(2)
_cell_measurement_theta_max 26.01
_cell_measurement_theta_min 2.24
_cell_volume 12750.7(12)
_computing_cell_refinement 'Bruker APEX2'
_computing_data_collection 'Bruker APEX2 (Bruker, 2008)'
_computing_data_reduction 'Bruker SAINT (Bruker, 2008)'
_computing_molecular_graphics 'Bruker SHELXTL'
_computing_publication_material 'Bruker SHELXTL'
_computing_structure_refinement 'Bruker SHELXTL'
_computing_structure_solution 'Bruker SHELXTL (Bruker, 2008)'
_diffrn_ambient_temperature 100(2)
_diffrn_measured_fraction_theta_full 1.000
_diffrn_measured_fraction_theta_max 1.000
_diffrn_measurement_device_type 'Bruker APEX-II DUO'
_diffrn_measurement_method 'phi and omega scans'
_diffrn_radiation_monochromator 'Bruker Triumph'
_diffrn_radiation_source 'fine-focus sealed tube'
_diffrn_radiation_type MoK\a
_diffrn_radiation_wavelength 0.71073
_diffrn_reflns_av_R_equivalents 0.0660
_diffrn_reflns_av_sigmaI/netI 0.0697
_diffrn_reflns_limit_h_max 22
_diffrn_reflns_limit_h_min -22
_diffrn_reflns_limit_k_max 33
_diffrn_reflns_limit_k_min -33
_diffrn_reflns_limit_l_max 38
_diffrn_reflns_limit_l_min -38
_diffrn_reflns_number 180391
_diffrn_reflns_theta_full 27.50
_diffrn_reflns_theta_max 27.50
_diffrn_reflns_theta_min 1.06
_diffrn_standards_interval_count 0
_diffrn_standards_interval_time 0
_diffrn_standards_number 0
_exptl_absorpt_coefficient_mu 0.366
_exptl_absorpt_correction_T_max 0.9478
_exptl_absorpt_correction_T_min 0.8863
_exptl_absorpt_correction_type integration
_exptl_absorpt_process_details 'Bruker SADABS'
_exptl_crystal_colour red
_exptl_crystal_density_diffrn 1.189
_exptl_crystal_density_method 'not measured'
_exptl_crystal_description blocks
_exptl_crystal_F_000 4896
_exptl_crystal_size_max 0.34
_exptl_crystal_size_mid 0.18
_exptl_crystal_size_min 0.15
_refine_diff_density_max 1.711
_refine_diff_density_min -1.057
_refine_diff_density_rms 0.104
_refine_ls_extinction_method none
_refine_ls_goodness_of_fit_ref 1.457
_refine_ls_hydrogen_treatment constr
_refine_ls_matrix_type full
_refine_ls_number_parameters 1337
_refine_ls_number_reflns 29303
_refine_ls_number_restraints 60
_refine_ls_restrained_S_all 1.459
_refine_ls_R_factor_all 0.1339
_refine_ls_R_factor_gt 0.0821
_refine_ls_shift/su_max 0.008
_refine_ls_shift/su_mean 0.000
_refine_ls_structure_factor_coef Fsqd
_refine_ls_weighting_details 'calc w=1/[\s^2^(Fo^2^)+(0.1000P)^2^] where P=(Fo^2^+2Fc^2^)/3'
_refine_ls_weighting_scheme calc
_refine_ls_wR_factor_gt 0.2319
_refine_ls_wR_factor_ref 0.2504
_reflns_number_gt 17628
_reflns_number_total 29303
_reflns_threshold_expression I>2\s(I)
_cod_data_source_file ic502873d_si_005.cif
_cod_data_source_block jess8
_cod_depositor_comments 'Adding full bibliography for 4342504--4342510.cif.'
_cod_original_sg_symbol_H-M P2(1)/c
_cod_original_formula_sum 'C123.55 H174.60 N11 Na Ni2 O20.50'
_cod_database_code 4342509

loop_
_symmetry_equiv_pos_as_xyz
'x, y, z'
'-x, y+1/2, -z+1/2'
'-x, -y, -z'
'x, -y-1/2, z-1/2'

loop_
_atom_site_label
_atom_site_type_symbol
_atom_site_fract_x
_atom_site_fract_y
_atom_site_fract_z
_atom_site_U_iso_or_equiv
_atom_site_adp_type
_atom_site_occupancy
_atom_site_symmetry_multiplicity
_atom_site_calc_flag
_atom_site_refinement_flags
_atom_site_disorder_assembly
_atom_site_disorder_group
Ni1 Ni 0.27355(3) 0.848599(18) 0.987550(17) 0.02573(14) Uani 1 1 d . . .
Ni2 Ni 0.19602(3) 0.69863(2) 0.788615(18) 0.02815(14) Uani 1 1 d . . .
Na1 Na 0.05871(16) 0.68414(11) 0.94381(10) 0.0892(8) Uani 1 1 d . . .
O1 O 0.15611(18) 0.98322(11) 0.99231(9) 0.0373(7) Uani 1 1 d . . .
O2 O 0.4035(4) 0.7893(2) 1.0951(2) 0.0364(16) Uiso 0.60 1 d P A 1
O2' O 0.4269(5) 0.8003(3) 1.0926(3) 0.035(2) Uiso 0.40 1 d P A 2
O3 O 0.4959(2) 0.63264(16) 0.95018(16) 0.0215(10) Uiso 0.70 1 d P B 1
O3' O 0.5082(7) 0.6246(5) 0.9658(4) 0.042(3) Uiso 0.30 1 d P B 2
O4 O 0.04390(15) 0.94309(10) 0.79465(8) 0.0251(6) Uani 1 1 d . . .
O5 O 0.26781(16) 0.81234(10) 0.93252(9) 0.0302(6) Uani 1 1 d . . .
H5B H 0.2252 0.7951 0.9288 0.045 Uiso 0.25 1 d PR C 2
O6 O 0.1651(2) 0.76296(14) 0.94886(12) 0.0305(8) Uiso 0.75 1 d P D 1
O7 O 0.2180(3) 0.75973(19) 0.88017(16) 0.0561(12) Uiso 0.75 1 d P D 1
H7B H 0.1838 0.7365 0.8737 0.084 Uiso 0.75 1 calc PR D 1
C32 C 0.2133(3) 0.7772(2) 0.92312(17) 0.0233(11) Uiso 0.75 1 d P D 1
O6' O 0.1417(9) 0.7540(6) 0.9089(6) 0.069(4) Uiso 0.25 1 d P D 2
O9 O 0.3928(5) 0.6176(4) 0.7895(3) 0.063(3) Uiso 0.50 1 d P E 1
O9' O 0.4087(4) 0.6322(3) 0.7995(2) 0.0326(16) Uiso 0.50 1 d P E 2
O8 O 0.13029(18) 0.80538(13) 0.69259(10) 0.0413(8) Uani 1 1 d . . .
O10 O 0.31711(16) 0.50853(10) 0.95409(11) 0.0357(7) Uani 1 1 d . B .
O11 O -0.15226(14) 0.83421(10) 0.79806(9) 0.0275(6) Uani 1 1 d . D .
O12 O 0.13324(16) 0.68940(12) 0.8357(1) 0.0375(7) Uani 1 1 d . . .
H12L H 0.1341 0.6576 0.8436 0.056 Uiso 1 1 calc R . .
O13 O -0.2357(3) 0.7065(2) 0.9407(3) 0.0254(15) Uiso 0.60 1 d P D 1
O13' O -0.2330(7) 0.7102(5) 0.9550(4) 0.018(3) Uiso 0.25 1 d P D 2
O13" O -0.2284(10) 0.7055(6) 0.9208(7) 0.017(4) Uiso 0.15 1 d P D 3
O14 O 0.02409(17) 0.52887(11) 1.05371(11) 0.0396(7) Uani 1 1 d . D .
O15 O 0.38918(16) 0.59344(12) 1.06937(10) 0.0375(7) Uani 1 1 d . B .
O16 O -0.09932(15) 0.93517(9) 0.90361(9) 0.0250(6) Uani 1 1 d . D .
N1 N 0.20962(18) 0.90595(11) 0.96606(10) 0.0236(7) Uani 1 1 d . . .
N2 N 0.2817(2) 0.88541(12) 1.04102(11) 0.0288(8) Uani 1 1 d . . .
N3 N 0.3446(2) 0.80248(12) 1.02165(11) 0.0291(7) Uani 1 1 d . . .
N4 N 0.13140(18) 0.74967(12) 0.75566(11) 0.0255(7) Uani 1 1 d . . .
N5 N 0.2612(2) 0.71326(15) 0.74533(12) 0.0356(9) Uani 1 1 d . . .
N6 N 0.2760(2) 0.64987(14) 0.80898(12) 0.0358(8) Uani 1 1 d . E .
N7 N -0.10257(17) 0.72063(11) 0.94550(11) 0.0229(7) Uani 1 1 d . D .
H7A H -0.0949 0.7281 0.9766 0.027 Uiso 0.50 1 calc PR . .
N8 N -0.07924(18) 0.62436(12) 0.98521(12) 0.0261(7) Uani 1 1 d . . .
N9 N 0.07002(18) 0.59527(12) 1.01026(12) 0.0282(7) Uani 1 1 d . D .
H9B H 0.0770 0.5715 0.9870 0.034 Uiso 0.50 1 calc PR . .
C1 C 0.1972(2) 0.94338(14) 0.99719(13) 0.0268(9) Uani 1 1 d . D .
C2 C 0.2418(2) 0.93065(15) 1.04267(13) 0.0286(9) Uani 1 1 d . D .
C3 C 0.2454(3) 0.95888(16) 1.08312(14) 0.0369(10) Uani 1 1 d . . .
H3A H 0.2173 0.9909 1.0847 0.044 Uiso 1 1 calc R D .
C4 C 0.2910(3) 0.93936(19) 1.12125(16) 0.0548(14) Uani 1 1 d . D .
H4A H 0.2948 0.9583 1.1493 0.066 Uiso 1 1 calc R . .
C5 C 0.3307(3) 0.8924(2) 1.11858(16) 0.0554(14) Uani 1 1 d . . .
H5A H 0.3614 0.8787 1.1447 0.066 Uiso 1 1 calc R D .
C6 C 0.3254(3) 0.86545(18) 1.07713(15) 0.0415(11) Uani 1 1 d . A .
C7 C 0.3660(3) 0.81596(18) 1.06531(15) 0.0411(11) Uani 1 1 d . A .
C8 C 0.3837(2) 0.75832(15) 1.00436(14) 0.0298(9) Uani 1 1 d . B .
C9 C 0.3445(2) 0.71136(15) 0.99479(14) 0.0282(9) Uani 1 1 d . . .
H9A H 0.2905 0.7088 0.9990 0.034 Uiso 1 1 calc R D .
C10 C 0.3826(2) 0.66794(16) 0.97909(14) 0.0287(9) Uani 1 1 d . B .
C11 C 0.4606(2) 0.67373(16) 0.97026(15) 0.0346(10) Uani 1 1 d . . .
C12 C 0.5023(2) 0.72010(17) 0.98166(16) 0.0369(10) Uani 1 1 d . B .
C13 C 0.4621(3) 0.76157(16) 0.99873(16) 0.0364(10) Uani 1 1 d . . .
H13A H 0.4894 0.7933 1.0068 0.044 Uiso 1 1 calc R B .
C14 C 0.3451(2) 0.61355(15) 0.97545(14) 0.0293(9) Uani 1 1 d . . .
H14A H 0.3886 0.5884 0.9851 0.035 Uiso 1 1 calc R B .
C15 C 0.5028(4) 0.6375(3) 0.9022(2) 0.0389(11) Uiso 0.75 1 d P B 1
H15A H 0.5282 0.6713 0.8958 0.047 Uiso 0.75 1 calc PR B 1
H15B H 0.4503 0.6366 0.8846 0.047 Uiso 0.75 1 calc PR B 1
C16 C 0.5514(3) 0.5923(3) 0.8889(2) 0.0389(11) Uiso 0.75 1 d P B 1
H16A H 0.5579 0.5947 0.8562 0.058 Uiso 0.75 1 calc PR B 1
H16B H 0.5253 0.5591 0.8949 0.058 Uiso 0.75 1 calc PR B 1
H16C H 0.6029 0.5935 0.9068 0.058 Uiso 0.75 1 calc PR B 1
C15' C 0.5095(17) 0.6232(11) 0.916(1) 0.070(5) Uiso 0.25 1 d P B 2
H15C H 0.5380 0.6537 0.9050 0.084 Uiso 0.25 1 calc PR B 2
H15D H 0.4561 0.6218 0.8997 0.084 Uiso 0.25 1 calc PR B 2
C16' C 0.5585(15) 0.5665(10) 0.9107(9) 0.070(5) Uiso 0.25 1 d P B 2
H16D H 0.5653 0.5606 0.8784 0.105 Uiso 0.25 1 calc PR B 2
H16E H 0.5288 0.5372 0.9220 0.105 Uiso 0.25 1 calc PR B 2
H16F H 0.6100 0.5686 0.9285 0.105 Uiso 0.25 1 calc PR B 2
C17 C 0.5898(3) 0.72409(19) 0.97819(19) 0.0474(12) Uani 1 1 d . . .
H17A H 0.6062 0.6923 0.9616 0.057 Uiso 1 1 calc R B .
C18 C 0.6097(3) 0.7726(2) 0.9512(3) 0.091(3) Uani 1 1 d . B .
H18A H 0.6666 0.7750 0.9510 0.136 Uiso 1 1 calc R . .
H18B H 0.5904 0.8041 0.9656 0.136 Uiso 1 1 calc R . .
H18C H 0.5848 0.7697 0.9197 0.136 Uiso 1 1 calc R . .
C19 C 0.6354(4) 0.7247(4) 1.0253(3) 0.120(3) Uani 1 1 d . B .
H19A H 0.6381 0.6889 1.0378 0.180 Uiso 1 1 calc R . .
H19B H 0.6090 0.7478 1.0455 0.180 Uiso 1 1 calc R . .
H19C H 0.6885 0.7378 1.0229 0.180 Uiso 1 1 calc R . .
C20 C 0.1698(2) 0.91444(14) 0.92102(12) 0.0221(8) Uani 1 1 d . D .
C21 C 0.1058(2) 0.88376(13) 0.90563(12) 0.0202(8) Uani 1 1 d . . .
H21A H 0.0916 0.8551 0.9238 0.024 Uiso 1 1 calc R D .
C22 C 0.0622(2) 0.89413(13) 0.86431(12) 0.0198(8) Uani 1 1 d . D .
C23 C 0.0879(2) 0.93398(14) 0.83632(12) 0.0218(8) Uani 1 1 d . . .
C24 C 0.1522(2) 0.96626(14) 0.85135(12) 0.0239(8) Uani 1 1 d . D .
C25 C 0.1923(2) 0.95521(14) 0.89375(13) 0.0248(8) Uani 1 1 d . . .
H25A H 0.2364 0.9761 0.9045 0.030 Uiso 1 1 calc R D .
C26 C -0.0161(2) 0.86764(14) 0.85030(12) 0.0202(8) Uani 1 1 d . . .
H26A H -0.0508 0.8962 0.8363 0.024 Uiso 1 1 calc R D .
C27 C 0.0813(2) 0.92523(16) 0.75536(13) 0.0281(9) Uani 1 1 d . . .
H27A H 0.1087 0.8915 0.7625 0.034 Uiso 1 1 calc R D .
H27B H 0.1202 0.9515 0.7475 0.034 Uiso 1 1 calc R . .
C28 C 0.0192(3) 0.9181(2) 0.71576(14) 0.0434(12) Uani 1 1 d . D .
H28A H 0.0440 0.9093 0.6882 0.065 Uiso 1 1 calc R . .
H28B H -0.0107 0.9508 0.7106 0.065 Uiso 1 1 calc R . .
H28C H -0.0161 0.8895 0.7226 0.065 Uiso 1 1 calc R . .
C29 C 0.1738(2) 1.01362(15) 0.82388(14) 0.0312(9) Uani 1 1 d . . .
H29A H 0.1343 1.0164 0.7964 0.037 Uiso 1 1 calc R D .
C30 C 0.1687(3) 1.06452(16) 0.85227(16) 0.0447(12) Uani 1 1 d . D .
H30A H 0.1170 1.0668 0.8633 0.067 Uiso 1 1 calc R . .
H30B H 0.1768 1.0951 0.8331 0.067 Uiso 1 1 calc R . .
H30C H 0.2092 1.0639 0.8784 0.067 Uiso 1 1 calc R . .
C31 C 0.2540(3) 1.00770(18) 0.80714(16) 0.0421(11) Uani 1 1 d . D .
H31A H 0.2558 0.9749 0.7898 0.063 Uiso 1 1 calc R . .
H31B H 0.2942 1.0068 0.8334 0.063 Uiso 1 1 calc R . .
H31C H 0.2637 1.0376 0.7874 0.063 Uiso 1 1 calc R . .
C33 C 0.1601(2) 0.77177(17) 0.71932(14) 0.0313(9) Uani 1 1 d . . .
C34 C 0.2409(3) 0.75050(17) 0.71422(14) 0.034(1) Uani 1 1 d . . .
C35 C 0.2920(3) 0.7664(2) 0.68387(15) 0.0468(13) Uani 1 1 d . . .
H35A H 0.2771 0.7925 0.6615 0.056 Uiso 1 1 calc R . .
C36 C 0.3657(3) 0.7433(3) 0.68666(18) 0.0618(16) Uani 1 1 d . . .
H36A H 0.4020 0.7538 0.6662 0.074 Uiso 1 1 calc R . .
C37 C 0.3859(3) 0.7053(2) 0.71907(19) 0.0629(16) Uani 1 1 d . . .
H37A H 0.4362 0.6895 0.7213 0.075 Uiso 1 1 calc R . .
C38 C 0.3318(3) 0.6904(2) 0.74844(16) 0.0474(12) Uani 1 1 d . E .
C39 C 0.3402(3) 0.6514(2) 0.78693(18) 0.0496(13) Uani 1 1 d . . .
C40 C 0.2777(2) 0.61425(17) 0.84682(16) 0.0349(10) Uani 1 1 d . . .
C41 C 0.3015(2) 0.63219(16) 0.89072(15) 0.0325(10) Uani 1 1 d . B .
H41A H 0.3090 0.6688 0.8960 0.039 Uiso 1 1 calc R . .
C42 C 0.3144(2) 0.59715(15) 0.92716(15) 0.0287(9) Uani 1 1 d . B .
C43 C 0.3001(2) 0.54362(16) 0.91816(16) 0.0326(10) Uani 1 1 d . . .
C44 C 0.2702(2) 0.52563(17) 0.87502(17) 0.0385(11) Uani 1 1 d . B .
C45 C 0.2596(2) 0.56173(17) 0.83979(16) 0.0364(10) Uani 1 1 d . B .
H45A H 0.2394 0.5502 0.8101 0.044 Uiso 1 1 calc R . .
C46 C 0.3942(3) 0.4854(2) 0.9520(2) 0.0586(15) Uani 1 1 d . . .
H46A H 0.3942 0.4631 0.9244 0.070 Uiso 1 1 calc R B .
H46B H 0.4340 0.5134 0.9506 0.070 Uiso 1 1 calc R . .
C47 C 0.4113(4) 0.4550(3) 0.9916(3) 0.094(2) Uani 1 1 d . B .
H47A H 0.4648 0.4413 0.9927 0.140 Uiso 1 1 calc R . .
H47B H 0.3744 0.4256 0.9913 0.140 Uiso 1 1 calc R . .
H47C H 0.4067 0.4769 1.0187 0.140 Uiso 1 1 calc R . .
C48 C 0.2489(3) 0.46738(18) 0.86788(19) 0.0522(14) Uani 1 1 d . . .
H48A H 0.2626 0.4489 0.8977 0.063 Uiso 1 1 calc R B .
C49 C 0.1597(3) 0.4617(2) 0.8550(2) 0.079(2) Uani 1 1 d . B .
H49A H 0.1319 0.4765 0.8796 0.118 Uiso 1 1 calc R . .
H49B H 0.1463 0.4244 0.8509 0.118 Uiso 1 1 calc R . .
H49C H 0.1443 0.4808 0.8265 0.118 Uiso 1 1 calc R . .
C50 C 0.2949(4) 0.4421(2) 0.8331(2) 0.0767(19) Uani 1 1 d . B .
H50A H 0.2836 0.4042 0.8317 0.115 Uiso 1 1 calc R . .
H50B H 0.3510 0.4475 0.8420 0.115 Uiso 1 1 calc R . .
H50C H 0.2802 0.4579 0.8030 0.115 Uiso 1 1 calc R . .
C51 C 0.0575(2) 0.76908(14) 0.76692(13) 0.0237(8) Uani 1 1 d . D .
C52 C 0.0564(2) 0.80395(14) 0.80330(12) 0.0217(8) Uani 1 1 d . . .
H52A H 0.1037 0.8122 0.8217 0.026 Uiso 1 1 calc R D .
C53 C -0.0135(2) 0.82675(14) 0.81291(12) 0.0201(8) Uani 1 1 d . D .
C54 C -0.0825(2) 0.81238(14) 0.78681(13) 0.0222(8) Uani 1 1 d . . .
C55 C -0.0837(2) 0.77572(14) 0.75131(13) 0.0249(8) Uani 1 1 d . D .
C56 C -0.0113(2) 0.75499(15) 0.74190(13) 0.0273(9) Uani 1 1 d . . .
H56A H -0.0099 0.7306 0.7175 0.033 Uiso 1 1 calc R D .
C57 C -0.1749(3) 0.88235(17) 0.77377(15) 0.0372(10) Uani 1 1 d . . .
H57A H -0.2009 0.8741 0.7429 0.045 Uiso 1 1 calc R D .
H57B H -0.1281 0.9041 0.7703 0.045 Uiso 1 1 calc R . .
C58 C -0.2302(3) 0.9117(2) 0.80101(18) 0.0481(12) Uani 1 1 d . D .
H58A H -0.2489 0.9434 0.7843 0.072 Uiso 1 1 calc R . .
H58B H -0.2029 0.9217 0.8307 0.072 Uiso 1 1 calc R . .
H58C H -0.2749 0.8891 0.8057 0.072 Uiso 1 1 calc R . .
C59 C -0.1588(2) 0.76084(16) 0.72263(15) 0.0329(10) Uani 1 1 d . . .
H59A H -0.2034 0.7736 0.7389 0.039 Uiso 1 1 calc R D .
C60 C -0.1669(3) 0.70022(19) 0.7172(2) 0.0538(14) Uani 1 1 d . D .
H60A H -0.1661 0.6839 0.7474 0.081 Uiso 1 1 calc R . .
H60B H -0.1232 0.6866 0.7018 0.081 Uiso 1 1 calc R . .
H60C H -0.2164 0.6919 0.6989 0.081 Uiso 1 1 calc R . .
C61 C -0.1649(3) 0.78717(19) 0.67620(15) 0.0426(11) Uani 1 1 d . D .
H61A H -0.1593 0.8253 0.6802 0.064 Uiso 1 1 calc R . .
H61B H -0.2160 0.7793 0.6595 0.064 Uiso 1 1 calc R . .
H61C H -0.1233 0.7740 0.6589 0.064 Uiso 1 1 calc R . .
C62 C -0.1675(2) 0.69167(15) 0.94993(15) 0.0317(9) Uani 1 1 d . . .
C63 C -0.1523(2) 0.63650(15) 0.96779(15) 0.0291(9) Uani 1 1 d . D .
C64 C -0.2147(2) 0.60174(16) 0.96719(17) 0.0396(11) Uani 1 1 d . . .
H64A H -0.2654 0.6116 0.9539 0.047 Uiso 1 1 calc R D .
C65 C -0.2011(3) 0.55245(17) 0.98638(18) 0.0450(12) Uani 1 1 d . D .
H65A H -0.2424 0.5275 0.9860 0.054 Uiso 1 1 calc R . .
C66 C -0.1268(2) 0.53997(16) 1.00606(16) 0.0363(10) Uani 1 1 d . . .
H66A H -0.1165 0.5070 1.0207 0.044 Uiso 1 1 calc R D .
C67 C -0.0676(2) 0.57672(15) 1.00403(14) 0.0286(9) Uani 1 1 d . D .
C68 C 0.0129(2) 0.56404(15) 1.02532(15) 0.0318(10) Uani 1 1 d . . .
C69 C 0.1516(2) 0.59259(15) 1.02648(15) 0.0293(9) Uani 1 1 d . . .
C70 C 0.2048(2) 0.60507(14) 0.99564(15) 0.0276(9) Uani 1 1 d . B .
H70A H 0.1865 0.6135 0.9649 0.033 Uiso 1 1 calc R . .
C71 C 0.2848(2) 0.60529(14) 1.00969(15) 0.0284(9) Uani 1 1 d . B .
C72 C 0.3099(2) 0.59377(15) 1.05524(15) 0.0307(9) Uani 1 1 d . . .
C73 C 0.2572(3) 0.57946(17) 1.08639(15) 0.0364(10) Uani 1 1 d . B .
C74 C 0.1776(2) 0.57950(16) 1.07126(15) 0.034(1) Uani 1 1 d . B .
H74A H 0.1407 0.5705 1.0919 0.041 Uiso 1 1 calc R . .
C75 C 0.4174(3) 0.64108(19) 1.09231(18) 0.0453(12) Uani 1 1 d . . .
H75A H 0.3896 0.6473 1.1196 0.054 Uiso 1 1 calc R B .
H75B H 0.4081 0.6716 1.0715 0.054 Uiso 1 1 calc R . .
C76 C 0.5028(3) 0.6345(3) 1.1061(3) 0.100(3) Uani 1 1 d . B .
H76A H 0.5254 0.6682 1.1170 0.150 Uiso 1 1 calc R . .
H76B H 0.5285 0.6226 1.0797 0.150 Uiso 1 1 calc R . .
H76C H 0.5108 0.6083 1.1306 0.150 Uiso 1 1 calc R . .
C77 C 0.2867(3) 0.5601(2) 1.13389(17) 0.0474(12) Uani 1 1 d . . .
H77A H 0.3389 0.5768 1.1427 0.057 Uiso 1 1 calc R B .
C78 C 0.2983(6) 0.5022(3) 1.1331(2) 0.127(4) Uani 1 1 d . B .
H78A H 0.3185 0.4900 1.1638 0.190 Uiso 1 1 calc R . .
H78B H 0.3359 0.4934 1.1115 0.190 Uiso 1 1 calc R . .
H78C H 0.2482 0.4849 1.1237 0.190 Uiso 1 1 calc R . .
C79 C 0.2332(4) 0.5744(2) 1.17067(18) 0.0617(15) Uani 1 1 d . B .
H79A H 0.2592 0.5652 1.2009 0.093 Uiso 1 1 calc R . .
H79B H 0.1839 0.5548 1.1651 0.093 Uiso 1 1 calc R . .
H79C H 0.2222 0.6122 1.1695 0.093 Uiso 1 1 calc R . .
C80 C -0.1051(2) 0.77540(14) 0.93327(13) 0.0218(8) Uani 1 1 d . . .
C81 C -0.0587(2) 0.79356(14) 0.90120(12) 0.0202(8) Uani 1 1 d . D .
H81A H -0.0273 0.7696 0.8864 0.024 Uiso 1 1 calc R . .
C82 C -0.0576(2) 0.84693(14) 0.89033(12) 0.0196(7) Uani 1 1 d . D .
C83 C -0.1020(2) 0.88156(13) 0.91401(12) 0.0204(8) Uani 1 1 d . . .
C84 C -0.1514(2) 0.86378(14) 0.94521(13) 0.0227(8) Uani 1 1 d . D .
C85 C -0.1524(2) 0.81007(14) 0.95455(13) 0.0230(8) Uani 1 1 d . D .
H85A H -0.1857 0.7969 0.9757 0.028 Uiso 1 1 calc R . .
C86 C -0.0428(2) 0.96374(14) 0.93458(14) 0.0285(9) Uani 1 1 d . . .
H86A H 0.0057 0.9427 0.9409 0.034 Uiso 1 1 calc R D .
H86B H -0.0646 0.9702 0.9639 0.034 Uiso 1 1 calc R . .
C87 C -0.0247(3) 1.01511(16) 0.91285(18) 0.0444(12) Uani 1 1 d . D .
H87A H 0.0176 1.0329 0.9319 0.067 Uiso 1 1 calc R . .
H87B H -0.0716 1.0374 0.9100 0.067 Uiso 1 1 calc R . .
H87C H -0.0084 1.0086 0.8824 0.067 Uiso 1 1 calc R . .
C88 C -0.2073(2) 0.90179(15) 0.96538(13) 0.0266(9) Uani 1 1 d . . .
H88A H -0.1839 0.9378 0.9645 0.032 Uiso 1 1 calc R D .
C89 C -0.2857(2) 0.90304(17) 0.93522(16) 0.0367(10) Uani 1 1 d . D .
H89A H -0.2769 0.9125 0.9039 0.055 Uiso 1 1 calc R . .
H89B H -0.3202 0.9292 0.9472 0.055 Uiso 1 1 calc R . .
H89C H -0.3104 0.8683 0.9353 0.055 Uiso 1 1 calc R . .
C90 C -0.2197(3) 0.89042(19) 1.01466(16) 0.0516(14) Uani 1 1 d . D .
H90A H -0.1688 0.8875 1.0331 0.077 Uiso 1 1 calc R . .
H90B H -0.2485 0.8573 1.0163 0.077 Uiso 1 1 calc R . .
H90C H -0.2499 0.9191 1.0265 0.077 Uiso 1 1 calc R . .
O17 O 0.0250(7) 0.6184(5) 0.8651(4) 0.0766(12) Uiso 0.35 1 d P D 3
O17" O -0.0099(4) 0.6296(2) 0.8772(2) 0.0766(12) Uiso 0.35 1 d PG D 1
C91 C -0.0506(4) 0.6403(2) 0.8359(2) 0.0766(12) Uiso 0.70 1 d PG D 1
H91A H -0.0761 0.6649 0.8542 0.092 Uiso 0.70 1 d PG D 1
H91B H -0.0383 0.6576 0.8085 0.092 Uiso 0.70 1 d PG D 1
C93 C -0.0574(4) 0.54675(19) 0.8467(2) 0.0766(12) Uiso 0.70 1 d PG D 1
H93B H -0.0926 0.5252 0.8638 0.092 Uiso 0.70 1 calc PR D 1
H93D H -0.0366 0.5243 0.8233 0.092 Uiso 0.70 1 calc PR D 1
C92 C -0.1006(3) 0.5931(2) 0.8248(2) 0.0766(12) Uiso 0.70 1 d PG D 1
H92A H -0.1503 0.5972 0.8365 0.092 Uiso 0.70 1 d PG D 1
H92B H -0.1096 0.5883 0.7922 0.092 Uiso 0.70 1 d PG D 1
C94 C 0.0076(4) 0.5691(3) 0.8783(2) 0.0766(12) Uiso 0.70 1 d PG D 1
H94A H 0.0530 0.5469 0.8791 0.092 Uiso 0.70 1 d PG D 1
H94D H -0.0076 0.5714 0.9088 0.092 Uiso 0.70 1 d PG D 1
O17' O 0.0998(9) 0.6082(6) 0.8820(5) 0.079(2) Uiso 0.30 1 d P D 2
O90' O -0.0827(5) 0.5624(3) 0.87204(15) 0.079(2) Uiso 0.25 1 d PG F 2
C91' C -0.0372(5) 0.5506(2) 0.83591(14) 0.079(2) Uiso 0.25 1 d PG F 2
H91C H -0.0016 0.5204 0.8429 0.095 Uiso 0.25 1 calc PR F 2
H91D H -0.0075 0.5814 0.8264 0.095 Uiso 0.25 1 calc PR F 2
C92' C -0.1067(4) 0.5372(2) 0.80186(16) 0.079(2) Uiso 0.25 1 d PG F 2
H92C H -0.0908 0.5341 0.7706 0.095 Uiso 0.25 1 calc PR F 2
H92D H -0.1309 0.5036 0.8101 0.095 Uiso 0.25 1 calc PR F 2
C93' C -0.1596(4) 0.5803(2) 0.80485(16) 0.079(2) Uiso 0.25 1 d PG F 2
H93A H -0.2133 0.5675 0.8078 0.095 Uiso 0.25 1 calc PR F 2
H93C H -0.1607 0.6032 0.7776 0.095 Uiso 0.25 1 calc PR F 2
C94' C -0.1251(4) 0.6105(3) 0.84940(14) 0.079(2) Uiso 0.25 1 d PG F 2
H94B H -0.0886 0.6391 0.8429 0.095 Uiso 0.25 1 calc PR F 2
H94C H -0.1664 0.6244 0.8672 0.095 Uiso 0.25 1 calc PR F 2
N10 N 0.04500(9) 0.73652(6) 0.57164(5) 0.0275(7) Uani 1 1 d G . .
C101 C 0.03925(12) 0.70559(7) 0.52689(5) 0.0333(10) Uani 1 1 d G . .
H10A H -0.0148 0.7087 0.5116 0.040 Uiso 1 1 calc R . .
H10B H 0.0748 0.7218 0.5065 0.040 Uiso 1 1 calc R . .
C102 C 0.05958(17) 0.64765(7) 0.53252(8) 0.0471(12) Uani 1 1 d G . .
H10I H 0.0535 0.6304 0.5025 0.071 Uiso 1 1 calc R . .
H10J H 0.0245 0.6311 0.5525 0.071 Uiso 1 1 calc R . .
H10K H 0.1139 0.6440 0.5462 0.071 Uiso 1 1 calc R . .
C103 C 0.01475(11) 0.79140(6) 0.55885(7) 0.036(1) Uani 1 1 d G . .
H10C H -0.0397 0.7885 0.5441 0.043 Uiso 1 1 calc R . .
H10D H 0.0470 0.8065 0.5361 0.043 Uiso 1 1 calc R . .
C104 C 0.01607(15) 0.82914(6) 0.59962(9) 0.0403(11) Uani 1 1 d G . .
H10L H -0.0016 0.8641 0.5887 0.060 Uiso 1 1 calc R . .
H10M H 0.0695 0.8316 0.6149 0.060 Uiso 1 1 calc R . .
H10N H -0.0189 0.8159 0.6213 0.060 Uiso 1 1 calc R . .
C105 C 0.12750(9) 0.73784(8) 0.59421(6) 0.0353(10) Uani 1 1 d G . .
H10E H 0.1449 0.7012 0.6010 0.042 Uiso 1 1 calc R . .
H10F H 0.1280 0.7566 0.6238 0.042 Uiso 1 1 calc R . .
C106 C 0.18735(10) 0.76463(10) 0.56582(9) 0.0489(13) Uani 1 1 d G . .
H10O H 0.2406 0.7581 0.5803 0.073 Uiso 1 1 calc R . .
H10P H 0.1775 0.8026 0.5644 0.073 Uiso 1 1 calc R . .
H10Q H 0.1819 0.7501 0.5348 0.073 Uiso 1 1 calc R . .
C107 C -0.00306(11) 0.71067(7) 0.60625(6) 0.0431(12) Uani 1 1 d G . .
H10G H 0.0005 0.7323 0.6344 0.052 Uiso 1 1 calc R . .
H10H H 0.0193 0.6756 0.6145 0.052 Uiso 1 1 calc R . .
C108 C -0.09036(10) 0.70428(10) 0.58740(8) 0.0669(18) Uani 1 1 d G . .
H10R H -0.1183 0.6859 0.6100 0.100 Uiso 1 1 calc R . .
H10S H -0.0941 0.6838 0.5590 0.100 Uiso 1 1 calc R . .
H10T H -0.1138 0.7391 0.5813 0.100 Uiso 1 1 calc R . .
N11 N 0.4139(3) 0.6440(2) 0.3542(2) 0.0716(15) Uani 1 1 d . . .
C114 C 0.5369(5) 0.5892(4) 0.3476(3) 0.127(3) Uani 1 1 d . . .
H11L H 0.5538 0.5576 0.3323 0.190 Uiso 0.50 1 calc PR G 1
H11M H 0.5484 0.5852 0.3808 0.190 Uiso 0.50 1 calc PR G 1
H11N H 0.5649 0.6199 0.3374 0.190 Uiso 0.50 1 calc PR G 1
H11O H 0.5931 0.5966 0.3487 0.190 Uiso 0.50 1 d PR G 2
H11P H 0.5182 0.5740 0.3178 0.190 Uiso 0.50 1 d PR G 2
H11Q H 0.5277 0.5643 0.3719 0.190 Uiso 0.50 1 d PR G 2
C111 C 0.4298(6) 0.6404(4) 0.4094(3) 0.045(2) Uiso 0.50 1 d P H 1
H11A H 0.4857 0.6484 0.4184 0.053 Uiso 0.50 1 calc PR H 1
H11B H 0.3986 0.6682 0.4226 0.053 Uiso 0.50 1 calc PR H 1
C112 C 0.4101(8) 0.5863(5) 0.4315(4) 0.058(3) Uiso 0.50 1 d P H 1
H11I H 0.4218 0.5885 0.4648 0.087 Uiso 0.50 1 calc PR H 1
H11J H 0.4419 0.5584 0.4197 0.087 Uiso 0.50 1 calc PR H 1
H11K H 0.3545 0.5782 0.4238 0.087 Uiso 0.50 1 calc PR H 1
C113 C 0.4562(5) 0.5962(4) 0.3365(3) 0.039(2) Uiso 0.50 1 d P H 1
H11C H 0.4300 0.5644 0.3471 0.047 Uiso 0.50 1 calc PR H 1
H11D H 0.4463 0.5967 0.3027 0.047 Uiso 0.50 1 calc PR H 1
C115 C 0.3312(4) 0.6346(3) 0.3429(2) 0.0182(14) Uiso 0.50 1 d P H 1
H11E H 0.3026 0.6574 0.3628 0.022 Uiso 0.50 1 calc PR H 1
H11F H 0.3204 0.5977 0.3509 0.022 Uiso 0.50 1 calc PR H 1
C116 C 0.2967(6) 0.6437(4) 0.2936(4) 0.043(2) Uiso 0.50 1 d P H 1
H11O H 0.2405 0.6357 0.2906 0.065 Uiso 0.50 1 calc PR H 1
H11P H 0.3229 0.6206 0.2733 0.065 Uiso 0.50 1 calc PR H 1
H11Q H 0.3044 0.6805 0.2853 0.065 Uiso 0.50 1 calc PR H 1
C117 C 0.4393(6) 0.6915(4) 0.3395(4) 0.045(2) Uiso 0.50 1 d P H 1
H11G H 0.4297 0.6927 0.3057 0.054 Uiso 0.50 1 calc PR H 1
H11H H 0.4965 0.6941 0.3479 0.054 Uiso 0.50 1 calc PR H 1
C118 C 0.3995(6) 0.7401(4) 0.3593(4) 0.037(2) Uiso 0.50 1 d P H 1
H11R H 0.4201 0.7724 0.3468 0.056 Uiso 0.50 1 calc PR H 1
H11S H 0.4106 0.7402 0.3927 0.056 Uiso 0.50 1 calc PR H 1
H11T H 0.3428 0.7383 0.3509 0.056 Uiso 0.50 1 calc PR H 1
C121 C 0.3795(11) 0.6074(8) 0.3857(6) 0.118(6) Uiso 0.50 1 d P H 2
H12A H 0.3787 0.5712 0.3733 0.141 Uiso 0.50 1 calc PR H 2
H12B H 0.3250 0.6180 0.3893 0.141 Uiso 0.50 1 calc PR H 2
C122 C 0.4319(13) 0.6094(10) 0.4343(7) 0.130(8) Uiso 0.50 1 d P H 2
H12I H 0.4105 0.5850 0.4556 0.195 Uiso 0.50 1 calc PR H 2
H12J H 0.4316 0.6452 0.4466 0.195 Uiso 0.50 1 calc PR H 2
H12K H 0.4858 0.5992 0.4303 0.195 Uiso 0.50 1 calc PR H 2
C123 C 0.4947(7) 0.6382(5) 0.3543(5) 0.073(3) Uiso 0.50 1 d P H 2
H12C H 0.5179 0.6523 0.3841 0.088 Uiso 0.50 1 calc PR H 2
H12D H 0.5100 0.6628 0.3307 0.088 Uiso 0.50 1 calc PR H 2
C125 C 0.3757(12) 0.6374(9) 0.3068(7) 0.140(7) Uiso 0.50 1 d P H 2
H12E H 0.3843 0.6014 0.2954 0.168 Uiso 0.50 1 calc PR H 2
H12F H 0.3967 0.6630 0.2859 0.168 Uiso 0.50 1 calc PR H 2
C126 C 0.2767(7) 0.6485(5) 0.3104(5) 0.060(3) Uiso 0.50 1 d P H 2
H12O H 0.2477 0.6446 0.2800 0.091 Uiso 0.50 1 calc PR H 2
H12P H 0.2694 0.6842 0.3217 0.091 Uiso 0.50 1 calc PR H 2
H12Q H 0.2572 0.6230 0.3314 0.091 Uiso 0.50 1 calc PR H 2
C127 C 0.4033(10) 0.7027(7) 0.3679(6) 0.097(5) Uiso 0.50 1 d P H 2
H12G H 0.3485 0.7072 0.3747 0.116 Uiso 0.50 1 calc PR H 2
H12H H 0.4373 0.7090 0.3968 0.116 Uiso 0.50 1 calc PR H 2
C128 C 0.4185(12) 0.7410(8) 0.3382(7) 0.116(6) Uiso 0.50 1 d P H 2
H12R H 0.4083 0.7755 0.3513 0.174 Uiso 0.50 1 calc PR H 2
H12S H 0.3846 0.7364 0.3094 0.174 Uiso 0.50 1 calc PR H 2
H12T H 0.4734 0.7390 0.3322 0.174 Uiso 0.50 1 calc PR H 2
O131 O 0.0460(3) 0.62151(17) 0.67971(14) 0.0808(8) Uani 1 1 d D . .
C132 C 0.1248(4) 0.6136(3) 0.6793(2) 0.0808(8) Uani 1 1 d D . .
H13B H 0.1543 0.6445 0.6925 0.097 Uiso 1 1 calc R . .
H13C H 0.1375 0.6086 0.6475 0.097 Uiso 1 1 calc R . .
C133 C 0.1470(4) 0.5642(3) 0.7079(2) 0.0808(8) Uani 1 1 d D . .
H13D H 0.1446 0.5321 0.6888 0.097 Uiso 1 1 calc R . .
H13E H 0.1997 0.5674 0.7250 0.097 Uiso 1 1 calc R . .
C134 C 0.0823(4) 0.5649(3) 0.7400(2) 0.0808(8) Uani 1 1 d D . .
H13F H 0.0564 0.5301 0.7405 0.097 Uiso 1 1 calc R . .
H13G H 0.1040 0.5742 0.7716 0.097 Uiso 1 1 calc R . .
C135 C 0.0288(4) 0.6038(3) 0.7216(2) 0.0808(8) Uani 1 1 d D . .
H13H H -0.0248 0.5890 0.7184 0.097 Uiso 1 1 calc R . .
H13I H 0.0299 0.6339 0.7430 0.097 Uiso 1 1 calc R . .
O141 O 0.7002(4) 0.7286(3) 0.3407(3) 0.0786(12) Uiso 0.60 1 d P I 1
C142 C 0.6136(6) 0.7419(5) 0.3252(4) 0.0786(12) Uiso 0.60 1 d P I 1
H14B H 0.5920 0.7150 0.3029 0.094 Uiso 0.60 1 calc PR I 1
H14C H 0.5835 0.7402 0.3520 0.094 Uiso 0.60 1 calc PR I 1
C143 C 0.6034(6) 0.7911(5) 0.3053(4) 0.0786(12) Uiso 0.60 1 d P I 1
H14D H 0.5575 0.8096 0.3152 0.094 Uiso 0.60 1 calc PR I 1
H14E H 0.5986 0.7892 0.2714 0.094 Uiso 0.60 1 calc PR I 1
C144 C 0.6827(6) 0.8172(5) 0.3254(4) 0.0786(12) Uiso 0.60 1 d P I 1
H14F H 0.6996 0.8440 0.3040 0.094 Uiso 0.60 1 calc PR I 1
H14G H 0.6770 0.8342 0.3551 0.094 Uiso 0.60 1 calc PR I 1
C145 C 0.7376(7) 0.7756(4) 0.3309(4) 0.0786(12) Uiso 0.60 1 d P I 1
H14H H 0.7633 0.7713 0.3026 0.094 Uiso 0.60 1 calc PR I 1
H14I H 0.7784 0.7840 0.3562 0.094 Uiso 0.60 1 calc PR I 1
O151 O 0.5588(6) 0.4801(4) 0.2962(3) 0.095(2) Uiso 0.50 1 d PD J 1
C152 C 0.5907(8) 0.4896(9) 0.2585(5) 0.095(2) Uiso 0.50 1 d PD J 1
H15E H 0.6292 0.4620 0.2530 0.114 Uiso 0.50 1 calc PR J 1
H15F H 0.6173 0.5242 0.2600 0.114 Uiso 0.50 1 calc PR J 1
C153 C 0.5209(8) 0.4892(7) 0.2202(5) 0.095(2) Uiso 0.50 1 d PD J 1
H15G H 0.5039 0.5254 0.2115 0.114 Uiso 0.50 1 calc PR J 1
H15H H 0.5343 0.4702 0.1927 0.114 Uiso 0.50 1 calc PR J 1
C154 C 0.4578(8) 0.4597(7) 0.2439(5) 0.095(2) Uiso 0.50 1 d PD J 1
H15I H 0.4120 0.4826 0.2471 0.114 Uiso 0.50 1 calc PR J 1
H15J H 0.4400 0.4277 0.2266 0.114 Uiso 0.50 1 calc PR J 1
C155 C 0.4970(9) 0.4470(6) 0.2862(5) 0.095(2) Uiso 0.50 1 d PD J 1
H15K H 0.4607 0.4500 0.3101 0.114 Uiso 0.50 1 calc PR J 1
H15L H 0.5159 0.4103 0.2858 0.114 Uiso 0.50 1 calc PR J 1
O251 O 0.4549(11) 0.5096(8) 0.2335(7) 0.105(4) Uiso 0.25 1 d PD K 2
C252 C 0.4580(14) 0.4776(13) 0.2693(10) 0.105(4) Uiso 0.25 1 d PD K 2
H25B H 0.4216 0.4477 0.2629 0.126 Uiso 0.25 1 calc PR K 2
H25C H 0.4432 0.4968 0.2964 0.126 Uiso 0.25 1 calc PR K 2
C253 C 0.5447(15) 0.4572(13) 0.2783(11) 0.105(4) Uiso 0.25 1 d PD K 2
H25D H 0.5659 0.4609 0.3109 0.126 Uiso 0.25 1 calc PR K 2
H25E H 0.5498 0.4202 0.2685 0.126 Uiso 0.25 1 calc PR K 2
C254 C 0.5831(14) 0.4956(17) 0.2475(12) 0.105(4) Uiso 0.25 1 d PD K 2
H25F H 0.5980 0.5290 0.2635 0.126 Uiso 0.25 1 calc PR K 2
H25G H 0.6296 0.4800 0.2356 0.126 Uiso 0.25 1 calc PR K 2
C255 C 0.5214(16) 0.5030(15) 0.2126(9) 0.105(4) Uiso 0.25 1 d PD K 2
H25H H 0.5312 0.5345 0.1942 0.126 Uiso 0.25 1 calc PR K 2
H25I H 0.5163 0.4720 0.1921 0.126 Uiso 0.25 1 calc PR K 2
O161 O 0.5685(7) 0.9637(5) 0.1073(4) 0.072(2) Uiso 0.35 1 d PD L 1
C162 C 0.4927(9) 0.9564(7) 0.0921(6) 0.072(2) Uiso 0.35 1 d PD L 1
H16G H 0.4703 0.9885 0.0766 0.086 Uiso 0.35 1 calc PR L 1
H16H H 0.4620 0.9478 0.1178 0.086 Uiso 0.35 1 calc PR L 1
C163 C 0.4915(9) 0.9098(7) 0.0580(6) 0.072(2) Uiso 0.35 1 d PD L 1
H16I H 0.4774 0.8765 0.0726 0.086 Uiso 0.35 1 calc PR L 1
H16J H 0.4537 0.9163 0.0307 0.086 Uiso 0.35 1 calc PR L 1
C164 C 0.5715(9) 0.9078(7) 0.0457(6) 0.072(2) Uiso 0.35 1 d PD L 1
H16K H 0.5943 0.8722 0.0509 0.086 Uiso 0.35 1 calc PR L 1
H16L H 0.5736 0.9178 0.0133 0.086 Uiso 0.35 1 calc PR L 1
C165 C 0.6108(9) 0.9450(7) 0.0755(6) 0.072(2) Uiso 0.35 1 d PD L 1
H16M H 0.6587 0.9284 0.0909 0.086 Uiso 0.35 1 calc PR L 1
H16N H 0.6273 0.9748 0.0571 0.086 Uiso 0.35 1 calc PR L 1
O261 O 0.5635(12) 0.9903(9) 0.0902(8) 0.117(4) Uiso 0.30 1 d P M 2
C262 C 0.486(2) 0.9787(14) 0.0721(12) 0.117(4) Uiso 0.30 1 d P M 2
H26B H 0.4561 0.9713 0.0986 0.140 Uiso 0.30 1 calc PR M 2
H26C H 0.4635 1.0116 0.0580 0.140 Uiso 0.30 1 calc PR M 2
C263 C 0.4733(18) 0.9529(14) 0.0517(11) 0.117(4) Uiso 0.30 1 d P M 2
H26D H 0.4378 0.9662 0.0255 0.140 Uiso 0.30 1 calc PR M 2
H26E H 0.4473 0.9234 0.0661 0.140 Uiso 0.30 1 calc PR M 2
C264 C 0.5581(18) 0.9331(14) 0.0344(12) 0.117(4) Uiso 0.30 1 d P M 2
H26F H 0.5721 0.8966 0.0438 0.140 Uiso 0.30 1 calc PR M 2
H26G H 0.5600 0.9374 0.0011 0.140 Uiso 0.30 1 calc PR M 2
C265 C 0.5945(19) 0.9642(14) 0.0558(12) 0.117(4) Uiso 0.30 1 d P M 2
H26H H 0.6104 0.9910 0.0342 0.140 Uiso 0.30 1 calc PR M 2
H26I H 0.6429 0.9467 0.0694 0.140 Uiso 0.30 1 calc PR M 2
C171 C 0.5836(8) 0.8148(5) 0.1586(5) 0.0741(14) Uiso 0.50 1 d P . .
H17F H 0.6204 0.8339 0.1414 0.111 Uiso 0.50 1 calc PR . .
H17G H 0.5785 0.8333 0.1874 0.111 Uiso 0.50 1 calc PR . .
H17H H 0.5324 0.8130 0.1405 0.111 Uiso 0.50 1 calc PR . .
C172 C 0.6102(8) 0.7664(5) 0.1675(5) 0.0741(14) Uiso 0.50 1 d P . .
H17B H 0.6630 0.7694 0.1845 0.089 Uiso 0.50 1 calc PR . .
H17C H 0.6166 0.7492 0.1379 0.089 Uiso 0.50 1 calc PR . .
O173 O 0.5676(5) 0.7341(3) 0.1913(3) 0.0741(14) Uiso 0.50 1 d P . .
C174 C 0.6055(7) 0.6871(5) 0.2098(5) 0.0741(14) Uiso 0.50 1 d P . .
H17D H 0.6505 0.6966 0.2322 0.089 Uiso 0.50 1 calc PR . .
H17E H 0.6254 0.6664 0.1850 0.089 Uiso 0.50 1 calc PR . .
C175 C 0.5493(7) 0.6557(5) 0.2322(5) 0.0741(14) Uiso 0.50 1 d P . .
H17I H 0.5749 0.6235 0.2447 0.111 Uiso 0.50 1 calc PR . .
H17J H 0.5050 0.6464 0.2099 0.111 Uiso 0.50 1 calc PR . .
H17K H 0.5305 0.6761 0.2572 0.111 Uiso 0.50 1 calc PR . .

loop_
_atom_site_aniso_label
_atom_site_aniso_U_11
_atom_site_aniso_U_22
_atom_site_aniso_U_33
_atom_site_aniso_U_23
_atom_site_aniso_U_13
_atom_site_aniso_U_12
Ni1 0.0371(3) 0.0137(2) 0.0255(3) -0.0029(2) -0.0009(2) -0.0003(2)
Ni2 0.0282(3) 0.0266(3) 0.0309(3) -0.0081(2) 0.0085(2) 0.0027(2)
Na1 0.0830(18) 0.0810(19) 0.106(2) 0.0110(16) 0.0228(16) 0.0104(14)
O1 0.061(2) 0.0209(15) 0.0288(16) -0.0053(12) -0.0021(14) 0.0115(14)
O4 0.0296(15) 0.0274(15) 0.0187(13) 0.0015(11) 0.0043(11) 0.0009(11)
O5 0.0372(16) 0.0209(14) 0.0320(15) -0.0052(12) 0.0013(12) -0.0030(12)
O8 0.0432(18) 0.051(2) 0.0297(16) 0.0036(15) 0.0063(14) 0.0080(15)
O10 0.0288(15) 0.0209(15) 0.057(2) -0.0027(14) 0.0005(14) 0.0018(12)
O11 0.0222(14) 0.0275(15) 0.0327(15) -0.0026(12) 0.0025(11) 0.0031(11)
O12 0.0395(17) 0.0411(18) 0.0337(16) -0.0019(13) 0.0127(13) 0.0076(14)
O14 0.0387(17) 0.0232(15) 0.058(2) 0.0154(14) 0.0126(15) 0.0028(13)
O15 0.0293(16) 0.0344(17) 0.0485(19) 0.0035(14) 0.0030(13) 0.0081(13)
O16 0.0344(15) 0.0139(13) 0.0274(14) -0.0009(11) 0.0068(12) 0.0012(11)
N1 0.0333(18) 0.0127(15) 0.0244(17) -0.0030(13) 0.0012(14) -0.0008(13)
N2 0.044(2) 0.0191(17) 0.0221(17) -0.0015(13) -0.0014(15) 0.0002(15)
N3 0.040(2) 0.0168(16) 0.0299(18) -0.0007(14) 0.0009(15) 0.0010(14)
N4 0.0238(17) 0.0263(17) 0.0274(17) -0.0097(14) 0.0061(14) 0.0000(13)
N5 0.031(2) 0.044(2) 0.033(2) -0.0097(17) 0.0103(15) 0.0087(16)
N6 0.035(2) 0.033(2) 0.040(2) -0.0013(17) 0.0099(16) 0.0109(16)
N7 0.0266(17) 0.0152(15) 0.0281(17) 0.0006(13) 0.0092(14) -0.0015(13)
N8 0.0251(17) 0.0130(15) 0.042(2) 0.0011(14) 0.0138(15) 0.0006(13)
N9 0.0234(17) 0.0189(16) 0.045(2) 0.0015(15) 0.0144(15) 0.0001(13)
C1 0.037(2) 0.0164(19) 0.027(2) -0.0007(16) 0.0028(17) -0.0032(17)
C2 0.042(2) 0.0169(19) 0.026(2) -0.0018(16) 0.0024(18) 0.0000(17)
C3 0.058(3) 0.023(2) 0.028(2) -0.0051(18) -0.004(2) 0.003(2)
C4 0.090(4) 0.041(3) 0.031(3) -0.013(2) -0.010(3) 0.020(3)
C5 0.082(4) 0.050(3) 0.030(3) -0.007(2) -0.012(2) 0.025(3)
C6 0.056(3) 0.034(2) 0.032(2) -0.004(2) -0.008(2) 0.010(2)
C7 0.057(3) 0.033(2) 0.032(2) 0.005(2) -0.002(2) 0.013(2)
C8 0.033(2) 0.023(2) 0.033(2) 0.0016(17) 0.0023(18) 0.0036(17)
C9 0.031(2) 0.024(2) 0.031(2) 0.0003(17) 0.0091(17) -0.0010(17)
C10 0.026(2) 0.025(2) 0.037(2) -0.0013(17) 0.0081(18) -0.0020(16)
C11 0.033(2) 0.025(2) 0.048(3) -0.0057(19) 0.014(2) 0.0017(18)
C12 0.030(2) 0.027(2) 0.055(3) 0.002(2) 0.013(2) -0.0048(18)
C13 0.039(3) 0.019(2) 0.051(3) -0.0012(19) 0.003(2) -0.0064(18)
C14 0.028(2) 0.020(2) 0.042(2) 0.0007(17) 0.0107(18) 0.0012(16)
C17 0.032(3) 0.038(3) 0.072(4) 0.000(2) 0.007(2) -0.004(2)
C18 0.052(4) 0.054(4) 0.177(8) 0.020(4) 0.056(4) -0.004(3)
C19 0.034(3) 0.222(11) 0.102(6) 0.005(6) -0.002(4) -0.005(5)
C20 0.031(2) 0.0157(18) 0.0196(18) -0.0034(14) 0.0038(15) 0.0035(15)
C21 0.028(2) 0.0127(17) 0.0216(19) -0.0026(14) 0.0092(15) 0.0010(15)
C22 0.026(2) 0.0139(17) 0.0198(18) -0.0040(14) 0.0058(15) 0.0025(15)
C23 0.026(2) 0.0179(18) 0.0226(19) -0.0021(15) 0.0053(15) 0.0021(15)
C24 0.033(2) 0.0172(18) 0.023(2) 0.0012(15) 0.0079(16) -0.0016(16)
C25 0.030(2) 0.0157(18) 0.029(2) -0.0043(16) 0.0039(17) -0.0033(16)
C26 0.0235(19) 0.0157(17) 0.0226(19) -0.0023(14) 0.0073(15) 0.0000(15)
C27 0.034(2) 0.029(2) 0.022(2) -0.0011(16) 0.0061(17) -0.0029(17)
C28 0.042(3) 0.063(3) 0.025(2) -0.004(2) 0.005(2) -0.003(2)
C29 0.039(2) 0.026(2) 0.029(2) 0.0051(17) 0.0017(18) -0.0077(18)
C30 0.072(3) 0.019(2) 0.043(3) 0.0051(19) 0.005(2) -0.010(2)
C31 0.044(3) 0.038(3) 0.045(3) 0.007(2) 0.008(2) -0.014(2)
C33 0.031(2) 0.038(2) 0.024(2) -0.0108(19) 0.0027(18) 0.0011(19)
C34 0.039(2) 0.040(3) 0.024(2) -0.0087(19) 0.0096(18) 0.002(2)
C35 0.043(3) 0.071(4) 0.029(2) 0.001(2) 0.017(2) 0.011(2)
C36 0.054(3) 0.089(5) 0.047(3) 0.014(3) 0.024(3) 0.016(3)
C37 0.045(3) 0.089(5) 0.059(4) 0.006(3) 0.029(3) 0.025(3)
C38 0.044(3) 0.062(3) 0.038(3) -0.003(2) 0.013(2) 0.016(2)
C39 0.040(3) 0.055(3) 0.056(3) 0.003(3) 0.013(2) 0.026(2)
C40 0.024(2) 0.034(2) 0.047(3) -0.007(2) 0.0076(19) 0.0095(18)
C41 0.032(2) 0.023(2) 0.046(3) -0.0031(19) 0.015(2) 0.0003(17)
C42 0.0181(19) 0.025(2) 0.044(2) -0.0079(18) 0.0091(17) -0.0005(16)
C43 0.024(2) 0.024(2) 0.050(3) -0.0014(19) 0.0061(19) 0.0034(17)
C44 0.026(2) 0.028(2) 0.060(3) -0.013(2) -0.005(2) 0.0042(18)
C45 0.030(2) 0.032(2) 0.046(3) -0.008(2) -0.001(2) 0.0093(18)
C46 0.052(3) 0.050(3) 0.069(4) -0.002(3) -0.015(3) 0.020(3)
C47 0.063(4) 0.094(6) 0.123(6) 0.040(5) 0.004(4) 0.014(4)
C48 0.056(3) 0.026(2) 0.067(4) -0.005(2) -0.024(3) 0.001(2)
C49 0.068(4) 0.046(3) 0.114(5) 0.005(4) -0.029(4) -0.021(3)
C50 0.092(5) 0.040(3) 0.093(5) -0.032(3) -0.015(4) 0.008(3)
C51 0.029(2) 0.0190(19) 0.024(2) -0.0046(15) 0.0064(16) -0.0009(16)
C52 0.0222(19) 0.0220(19) 0.0210(18) -0.0036(15) 0.0036(15) -0.0008(15)
C53 0.027(2) 0.0177(18) 0.0170(18) 0.0004(14) 0.0064(15) -0.0021(15)
C54 0.0213(19) 0.0203(19) 0.026(2) 0.0019(15) 0.0058(15) -0.0008(15)
C55 0.027(2) 0.0203(19) 0.028(2) -0.0005(16) 0.0045(16) -0.0023(16)
C56 0.034(2) 0.023(2) 0.024(2) -0.0060(16) 0.0047(17) -0.0037(17)
C57 0.039(3) 0.039(3) 0.032(2) -0.0002(19) -0.0024(19) 0.011(2)
C58 0.047(3) 0.045(3) 0.052(3) -0.001(2) 0.004(2) 0.018(2)
C59 0.030(2) 0.027(2) 0.041(2) -0.0071(19) -0.0006(19) -0.0022(18)
C60 0.045(3) 0.036(3) 0.077(4) -0.013(3) -0.014(3) -0.009(2)
C61 0.042(3) 0.044(3) 0.039(3) -0.009(2) -0.008(2) 0.006(2)
C62 0.025(2) 0.020(2) 0.050(3) 0.0004(18) 0.0036(19) -0.0017(17)
C63 0.026(2) 0.0172(19) 0.046(3) -0.0006(17) 0.0114(18) -0.0002(16)
C64 0.026(2) 0.022(2) 0.071(3) 0.003(2) 0.009(2) -0.0043(17)
C65 0.033(3) 0.022(2) 0.082(4) 0.001(2) 0.018(2) -0.0109(19)
C66 0.035(2) 0.017(2) 0.060(3) 0.0067(19) 0.019(2) 0.0007(17)
C67 0.028(2) 0.0166(19) 0.044(2) 0.0005(17) 0.0170(18) -0.0012(16)
C68 0.035(2) 0.0150(19) 0.048(3) 0.0040(18) 0.019(2) 0.0031(17)
C69 0.028(2) 0.0152(19) 0.046(3) 0.0045(17) 0.0094(18) 0.0011(16)
C70 0.031(2) 0.0127(18) 0.040(2) -0.0005(16) 0.0089(18) 0.0009(16)
C71 0.030(2) 0.0139(18) 0.042(2) -0.0001(17) 0.0088(18) 0.0036(16)
C72 0.024(2) 0.022(2) 0.047(3) -0.0005(18) 0.0067(18) 0.0044(16)
C73 0.040(3) 0.029(2) 0.040(3) 0.0055(19) 0.007(2) 0.0059(19)
C74 0.036(2) 0.025(2) 0.044(3) 0.0052(19) 0.015(2) 0.0036(18)
C75 0.038(3) 0.040(3) 0.056(3) 0.004(2) -0.004(2) 0.001(2)
C76 0.046(4) 0.094(5) 0.153(8) -0.030(5) -0.024(4) -0.006(3)
C77 0.039(3) 0.056(3) 0.049(3) 0.013(2) 0.010(2) 0.011(2)
C78 0.235(10) 0.084(5) 0.058(4) 0.013(4) -0.005(5) 0.107(6)
C79 0.077(4) 0.063(4) 0.047(3) 0.009(3) 0.016(3) 0.023(3)
C80 0.024(2) 0.0141(18) 0.027(2) -0.0012(15) 0.0021(16) 0.0017(15)
C81 0.0201(18) 0.0167(18) 0.0241(19) -0.0033(15) 0.0042(15) 0.0035(14)
C82 0.0199(18) 0.0161(17) 0.0228(19) -0.0021(15) 0.0026(14) -0.0027(14)
C83 0.026(2) 0.0133(17) 0.0217(19) 0.0001(14) 0.0021(15) 0.0015(15)
C84 0.025(2) 0.0176(18) 0.026(2) -0.0042(15) 0.0034(16) 0.0038(15)
C85 0.025(2) 0.0210(19) 0.0237(19) -0.0003(15) 0.0074(15) 0.0007(15)
C86 0.038(2) 0.0158(19) 0.033(2) -0.0082(16) 0.0073(18) -0.0015(17)
C87 0.053(3) 0.016(2) 0.065(3) 0.000(2) 0.011(2) -0.004(2)
C88 0.033(2) 0.0201(19) 0.029(2) -0.0001(16) 0.0125(17) 0.0059(16)
C89 0.028(2) 0.032(2) 0.053(3) -0.005(2) 0.011(2) 0.0020(18)
C90 0.077(4) 0.043(3) 0.039(3) 0.004(2) 0.028(3) 0.033(3)
N10 0.0378(19) 0.0231(17) 0.0219(17) -0.0009(13) 0.0049(14) -0.0018(14)
C101 0.046(3) 0.032(2) 0.022(2) -0.0027(17) 0.0073(18) -0.0023(19)
C102 0.079(4) 0.031(3) 0.034(3) -0.005(2) 0.020(2) -0.002(2)
C103 0.045(3) 0.030(2) 0.033(2) 0.0013(18) 0.003(2) 0.0087(19)
C104 0.051(3) 0.031(2) 0.038(3) -0.001(2) 0.006(2) 0.000(2)
C105 0.039(3) 0.033(2) 0.033(2) -0.0062(19) -0.0007(19) 0.0053(19)
C106 0.041(3) 0.045(3) 0.063(3) -0.011(2) 0.017(2) -0.001(2)
C107 0.065(3) 0.035(3) 0.033(2) -0.006(2) 0.020(2) -0.012(2)
C108 0.058(4) 0.085(4) 0.062(4) -0.036(3) 0.029(3) -0.039(3)
N11 0.044(3) 0.065(3) 0.105(4) -0.036(3) 0.003(3) 0.004(2)
C114 0.111(7) 0.161(9) 0.112(7) 0.022(6) 0.026(5) 0.069(6)
O131 0.096(2) 0.0756(18) 0.0669(17) 0.0223(14) -0.0088(15) 0.0007(16)
C132 0.096(2) 0.0756(18) 0.0669(17) 0.0223(14) -0.0088(15) 0.0007(16)
C133 0.096(2) 0.0756(18) 0.0669(17) 0.0223(14) -0.0088(15) 0.0007(16)
C134 0.096(2) 0.0756(18) 0.0669(17) 0.0223(14) -0.0088(15) 0.0007(16)
C135 0.096(2) 0.0756(18) 0.0669(17) 0.0223(14) -0.0088(15) 0.0007(16)

loop_
_atom_type_symbol
_atom_type_description
_atom_type_scat_dispersion_real
_atom_type_scat_dispersion_imag
_atom_type_scat_source
C C 0.0033 0.0016 'International Tables Vol C Tables 4.2.6.8 and 6.1.1.4'
H H 0.0000 0.0000 'International Tables Vol C Tables 4.2.6.8 and 6.1.1.4'
N N 0.0061 0.0033 'International Tables Vol C Tables 4.2.6.8 and 6.1.1.4'
O O 0.0106 0.0060 'International Tables Vol C Tables 4.2.6.8 and 6.1.1.4'
Ni Ni 0.3393 1.1124 'International Tables Vol C Tables 4.2.6.8 and 6.1.1.4'
Na Na 0.0362 0.0249 'International Tables Vol C Tables 4.2.6.8 and 6.1.1.4'

loop_
_geom_angle_atom_site_label_1
_geom_angle_atom_site_label_2
_geom_angle_atom_site_label_3
_geom_angle
N2 Ni1 O5 178.23(14)
N2 Ni1 N1 83.14(14)
O5 Ni1 N1 96.70(12)
N2 Ni1 N3 82.88(14)
O5 Ni1 N3 97.18(13)
N1 Ni1 N3 165.65(14)
N5 Ni2 O12 174.56(15)
N5 Ni2 N6 82.86(16)
O12 Ni2 N6 98.08(14)
N5 Ni2 N4 82.74(15)
O12 Ni2 N4 96.42(13)
N6 Ni2 N4 165.49(14)
O6' Na1 O17" 107.3(4)
O6' Na1 O6 26.6(4)
O17" Na1 O6 133.7(2)
O6' Na1 O17' 91.6(5)
O17" Na1 O17' 42.4(3)
O6 Na1 O17' 109.4(3)
O6' Na1 O17 98.8(5)
O17" Na1 O17 15.5(3)
O6 Na1 O17 123.6(3)
O17' Na1 O17 27.6(4)
O6' Na1 N7 110.9(4)
O17" Na1 N7 80.0(2)
O6 Na1 N7 113.54(13)
O17' Na1 N7 122.4(3)
O17 Na1 N7 95.1(3)
O6' Na1 N9 142.1(4)
O17" Na1 N9 94.8(2)
O6 Na1 N9 121.97(15)
O17' Na1 N9 84.2(3)
O17 Na1 N9 94.7(3)
N7 Na1 N9 102.97(12)
C11 O3 C15 116.4(5)
C15' O3' C11 100.0(14)
C23 O4 C27 113.9(3)
C32 O5 Ni1 119.7(3)
C32 O5 H5B 14.0
Ni1 O5 H5B 109.4
C32 O6 Na1 132.6(3)
C32 O7 H7B 109.5
O6 C32 O5 125.8(4)
O6 C32 O7 126.2(5)
O5 C32 O7 108.0(4)
O6 C32 H5B 109.0
O5 C32 H5B 23.2
O7 C32 H5B 121.8
C43 O10 C46 110.1(3)
C54 O11 C57 114.3(3)
Ni2 O12 H12L 109.5
C72 O15 C75 114.0(3)
C83 O16 C86 112.7(3)
C1 N1 C20 115.0(3)
C1 N1 Ni1 116.3(3)
C20 N1 Ni1 128.6(2)
C6 N2 C2 122.9(3)
C6 N2 Ni1 118.4(3)
C2 N2 Ni1 118.6(3)
C7 N3 C8 116.7(3)
C7 N3 Ni1 116.2(3)
C8 N3 Ni1 126.7(3)
C33 N4 C51 116.6(3)
C33 N4 Ni2 116.4(3)
C51 N4 Ni2 126.8(3)
C34 N5 C38 121.5(4)
C34 N5 Ni2 119.2(3)
C38 N5 Ni2 118.9(3)
C39 N6 C40 116.4(4)
C39 N6 Ni2 115.8(3)
C40 N6 Ni2 127.7(3)
C62 N7 C80 123.2(3)
C62 N7 Na1 128.3(2)
C80 N7 Na1 107.8(2)
C62 N7 H7A 92.7
C80 N7 H7A 92.7
Na1 N7 H7A 92.7
C67 N8 C63 117.3(3)
C68 N9 C69 124.9(3)
C68 N9 Na1 130.7(3)
C69 N9 Na1 104.3(2)
C68 N9 H9B 90.9
C69 N9 H9B 90.9
Na1 N9 H9B 90.9
O1 C1 N1 128.9(4)
O1 C1 C2 120.7(3)
N1 C1 C2 110.4(3)
N2 C2 C3 119.9(4)
N2 C2 C1 111.5(3)
C3 C2 C1 128.6(4)
C2 C3 C4 118.5(4)
C2 C3 H3A 120.7
C4 C3 H3A 120.7
C5 C4 C3 120.1(4)
C5 C4 H4A 119.9
C3 C4 H4A 119.9
C4 C5 C6 119.2(4)
C4 C5 H5A 120.4
C6 C5 H5A 120.4
N2 C6 C5 119.2(4)
N2 C6 C7 111.8(4)
C5 C6 C7 128.9(4)
O2 C7 O2' 22.5(4)
O2 C7 N3 127.4(5)
O2' C7 N3 128.8(5)
O2 C7 C6 121.2(5)
O2' C7 C6 118.3(5)
N3 C7 C6 110.5(4)
C13 C8 C9 119.3(4)
C13 C8 N3 119.9(4)
C9 C8 N3 120.8(4)
C8 C9 C10 121.0(4)
C8 C9 H9A 119.5
C10 C9 H9A 119.5
C9 C10 C11 118.3(4)
C9 C10 C14 122.3(3)
C11 C10 C14 119.2(3)
O3 C11 C10 118.3(4)
O3 C11 C12 120.4(4)
C10 C11 C12 121.2(4)
O3 C11 O3' 20.4(5)
C10 C11 O3' 117.9(6)
C12 C11 O3' 116.8(6)
C13 C12 C11 117.8(4)
C13 C12 C17 120.6(4)
C11 C12 C17 121.5(4)
C8 C13 C12 122.0(4)
C8 C13 H13A 119.0
C12 C13 H13A 119.0
C42 C14 C10 114.6(3)
C42 C14 C71 112.6(3)
C10 C14 C71 112.8(3)
C42 C14 H14A 105.2
C10 C14 H14A 105.2
C71 C14 H14A 105.2
O3 C15 C16 107.3(5)
O3 C15 H15A 110.2
C16 C15 H15A 110.2
O3 C15 H15B 110.2
C16 C15 H15B 110.2
H15A C15 H15B 108.5
C15 C16 H16A 109.5
C15 C16 H16B 109.5
H16A C16 H16B 109.5
C15 C16 H16C 109.5
H16A C16 H16C 109.5
H16B C16 H16C 109.5
O3' C15' C16' 100.2(18)
O3' C15' H15C 111.7
C16' C15' H15C 111.7
O3' C15' H15D 111.7
C16' C15' H15D 111.7
H15C C15' H15D 109.5
C15' C16' H16D 109.5
C15' C16' H16E 109.5
H16D C16' H16E 109.5
C15' C16' H16F 109.5
H16D C16' H16F 109.5
H16E C16' H16F 109.5
C19 C17 C12 110.9(5)
C19 C17 C18 110.2(6)
C12 C17 C18 111.5(4)
C19 C17 H17A 108.0
C12 C17 H17A 108.0
C18 C17 H17A 108.0
C17 C18 H18A 109.5
C17 C18 H18B 109.5
H18A C18 H18B 109.5
C17 C18 H18C 109.5
H18A C18 H18C 109.5
H18B C18 H18C 109.5
C17 C19 H19A 109.5
C17 C19 H19B 109.5
H19A C19 H19B 109.5
C17 C19 H19C 109.5
H19A C19 H19C 109.5
H19B C19 H19C 109.5
C21 C20 C25 119.5(3)
C21 C20 N1 119.9(3)
C25 C20 N1 120.5(3)
C22 C21 C20 121.1(3)
C22 C21 H21A 119.4
C20 C21 H21A 119.4
C21 C22 C23 118.5(3)
C21 C22 C26 122.3(3)
C23 C22 C26 119.0(3)
O4 C23 C22 117.5(3)
O4 C23 C24 120.9(3)
C22 C23 C24 121.4(3)
C25 C24 C23 117.5(3)
C25 C24 C29 120.9(3)
C23 C24 C29 121.5(3)
C24 C25 C20 121.8(4)
C24 C25 H25A 119.1
C20 C25 H25A 119.1
C53 C26 C22 113.9(3)
C53 C26 C82 111.9(3)
C22 C26 C82 114.5(3)
C53 C26 H26A 105.1
C22 C26 H26A 105.1
C82 C26 H26A 105.1
O4 C27 C28 108.5(3)
O4 C27 H27A 110.0
C28 C27 H27A 110.0
O4 C27 H27B 110.0
C28 C27 H27B 110.0
H27A C27 H27B 108.4
C27 C28 H28A 109.5
C27 C28 H28B 109.5
H28A C28 H28B 109.5
C27 C28 H28C 109.5
H28A C28 H28C 109.5
H28B C28 H28C 109.5
C24 C29 C31 112.0(3)
C24 C29 C30 110.2(3)
C31 C29 C30 111.3(4)
C24 C29 H29A 107.7
C31 C29 H29A 107.7
C30 C29 H29A 107.7
C29 C30 H30A 109.5
C29 C30 H30B 109.5
H30A C30 H30B 109.5
C29 C30 H30C 109.5
H30A C30 H30C 109.5
H30B C30 H30C 109.5
C29 C31 H31A 109.5
C29 C31 H31B 109.5
H31A C31 H31B 109.5
C29 C31 H31C 109.5
H31A C31 H31C 109.5
H31B C31 H31C 109.5
O8 C33 N4 129.2(4)
O8 C33 C34 120.4(4)
N4 C33 C34 110.3(4)
N5 C34 C35 120.9(4)
N5 C34 C33 111.1(4)
C35 C34 C33 127.9(4)
C34 C35 C36 118.6(5)
C34 C35 H35A 120.7
C36 C35 H35A 120.7
C37 C36 C35 119.9(5)
C37 C36 H36A 120.1
C35 C36 H36A 120.1
C36 C37 C38 119.2(5)
C36 C37 H37A 120.4
C38 C37 H37A 120.4
N5 C38 C37 120.0(5)
N5 C38 C39 110.6(4)
C37 C38 C39 129.4(5)
O9 C39 O9' 24.1(5)
O9 C39 N6 125.7(6)
O9' C39 N6 128.7(5)
O9 C39 C38 120.8(6)
O9' C39 C38 118.4(5)
N6 C39 C38 111.5(4)
C45 C40 C41 119.7(4)
C45 C40 N6 120.6(4)
C41 C40 N6 119.6(4)
C40 C41 C42 120.8(4)
C40 C41 H41A 119.6
C42 C41 H41A 119.6
C41 C42 C43 117.7(4)
C41 C42 C14 123.7(4)
C43 C42 C14 118.6(4)
O10 C43 C44 120.6(4)
O10 C43 C42 117.4(4)
C44 C43 C42 122.0(4)
C45 C44 C43 118.1(4)
C45 C44 C48 121.9(4)
C43 C44 C48 120.0(4)
C44 C45 C40 121.3(4)
C44 C45 H45A 119.3
C40 C45 H45A 119.3
C47 C46 O10 107.3(5)
C47 C46 H46A 110.3
O10 C46 H46A 110.3
C47 C46 H46B 110.3
O10 C46 H46B 110.3
H46A C46 H46B 108.5
C46 C47 H47A 109.5
C46 C47 H47B 109.5
H47A C47 H47B 109.5
C46 C47 H47C 109.5
H47A C47 H47C 109.5
H47B C47 H47C 109.5
C50 C48 C44 111.8(5)
C50 C48 C49 112.0(5)
C44 C48 C49 109.8(4)
C50 C48 H48A 107.7
C44 C48 H48A 107.7
C49 C48 H48A 107.7
C48 C49 H49A 109.5
C48 C49 H49B 109.5
H49A C49 H49B 109.5
C48 C49 H49C 109.5
H49A C49 H49C 109.5
H49B C49 H49C 109.5
C48 C50 H50A 109.5
C48 C50 H50B 109.5
H50A C50 H50B 109.5
C48 C50 H50C 109.5
H50A C50 H50C 109.5
H50B C50 H50C 109.5
C56 C51 C52 119.8(3)
C56 C51 N4 121.3(3)
C52 C51 N4 118.9(3)
C53 C52 C51 120.4(3)
C53 C52 H52A 119.8
C51 C52 H52A 119.8
C54 C53 C52 118.8(3)
C54 C53 C26 119.4(3)
C52 C53 C26 121.7(3)
C53 C54 O11 118.0(3)
C53 C54 C55 122.1(3)
O11 C54 C55 119.9(3)
C54 C55 C56 117.0(3)
C54 C55 C59 121.8(3)
C56 C55 C59 121.1(3)
C51 C56 C55 121.8(4)
C51 C56 H56A 119.1
C55 C56 H56A 119.1
O11 C57 C58 107.9(4)
O11 C57 H57A 110.1
C58 C57 H57A 110.1
O11 C57 H57B 110.1
C58 C57 H57B 110.1
H57A C57 H57B 108.4
C57 C58 H58A 109.5
C57 C58 H58B 109.5
H58A C58 H58B 109.5
C57 C58 H58C 109.5
H58A C58 H58C 109.5
H58B C58 H58C 109.5
C55 C59 C61 111.4(3)
C55 C59 C60 111.6(4)
C61 C59 C60 110.4(4)
C55 C59 H59A 107.8
C61 C59 H59A 107.8
C60 C59 H59A 107.8
C59 C60 H60A 109.5
C59 C60 H60B 109.5
H60A C60 H60B 109.5
C59 C60 H60C 109.5
H60A C60 H60C 109.5
H60B C60 H60C 109.5
C59 C61 H61A 109.5
C59 C61 H61B 109.5
H61A C61 H61B 109.5
C59 C61 H61C 109.5
H61A C61 H61C 109.5
H61B C61 H61C 109.5
O13 C62 O13' 19.9(6)
O13 C62 O13" 27.4(7)
O13' C62 O13" 46.8(10)
O13 C62 N7 125.8(4)
O13' C62 N7 124.8(6)
O13" C62 N7 113.2(8)
O13 C62 C63 119.0(4)
O13' C62 C63 115.8(6)
O13" C62 C63 124.4(8)
N7 C62 C63 115.1(3)
N8 C63 C64 123.3(4)
N8 C63 C62 117.8(3)
C64 C63 C62 118.8(4)
C65 C64 C63 118.4(4)
C65 C64 H64A 120.8
C63 C64 H64A 120.8
C66 C65 C64 119.1(4)
C66 C65 H65A 120.4
C64 C65 H65A 120.4
C65 C66 C67 118.5(4)
C65 C66 H66A 120.8
C67 C66 H66A 120.8
N8 C67 C66 123.3(4)
N8 C67 C68 117.4(3)
C66 C67 C68 119.2(4)
O14 C68 N9 125.3(4)
O14 C68 C67 121.0(4)
N9 C68 C67 113.8(3)
C74 C69 C70 120.4(4)
C74 C69 N9 122.2(4)
C70 C69 N9 117.4(4)
C69 C70 C71 120.3(4)
C69 C70 H70A 119.8
C71 C70 H70A 119.8
C70 C71 C72 118.6(4)
C70 C71 C14 121.4(4)
C72 C71 C14 119.9(4)
O15 C72 C71 119.0(4)
O15 C72 C73 119.1(4)
C71 C72 C73 121.8(4)
C74 C73 C72 118.2(4)
C74 C73 C77 121.0(4)
C72 C73 C77 120.6(4)
C69 C74 C73 120.6(4)
C69 C74 H74A 119.7
C73 C74 H74A 119.7
O15 C75 C76 107.7(4)
O15 C75 H75A 110.2
C76 C75 H75A 110.2
O15 C75 H75B 110.2
C76 C75 H75B 110.2
H75A C75 H75B 108.5
C75 C76 H76A 109.5
C75 C76 H76B 109.5
H76A C76 H76B 109.5
C75 C76 H76C 109.5
H76A C76 H76C 109.5
H76B C76 H76C 109.5
C78 C77 C73 109.8(5)
C78 C77 C79 109.5(5)
C73 C77 C79 113.9(4)
C78 C77 H77A 107.8
C73 C77 H77A 107.8
C79 C77 H77A 107.8
C77 C78 H78A 109.5
C77 C78 H78B 109.5
H78A C78 H78B 109.5
C77 C78 H78C 109.5
H78A C78 H78C 109.5
H78B C78 H78C 109.5
C77 C79 H79A 109.5
C77 C79 H79B 109.5
H79A C79 H79B 109.5
C77 C79 H79C 109.5
H79A C79 H79C 109.5
H79B C79 H79C 109.5
C81 C80 C85 120.2(3)
C81 C80 N7 119.4(3)
C85 C80 N7 120.3(3)
C80 C81 C82 120.4(3)
C80 C81 H81A 119.8
C82 C81 H81A 119.8
C81 C82 C83 118.4(3)
C81 C82 C26 122.0(3)
C83 C82 C26 119.3(3)
C84 C83 O16 119.9(3)
C84 C83 C82 121.9(3)
O16 C83 C82 118.1(3)
C83 C84 C85 118.0(3)
C83 C84 C88 120.3(3)
C85 C84 C88 121.5(3)
C80 C85 C84 120.8(3)
C80 C85 H85A 119.6
C84 C85 H85A 119.6
O16 C86 C87 108.8(3)
O16 C86 H86A 109.9
C87 C86 H86A 109.9
O16 C86 H86B 109.9
C87 C86 H86B 109.9
H86A C86 H86B 108.3
C86 C87 H87A 109.5
C86 C87 H87B 109.5
H87A C87 H87B 109.5
C86 C87 H87C 109.5
H87A C87 H87C 109.5
H87B C87 H87C 109.5
C90 C88 C84 114.2(3)
C90 C88 C89 110.6(4)
C84 C88 C89 109.8(3)
C90 C88 H88A 107.3
C84 C88 H88A 107.3
C89 C88 H88A 107.3
C88 C89 H89A 109.5
C88 C89 H89B 109.5
H89A C89 H89B 109.5
C88 C89 H89C 109.5
H89A C89 H89C 109.5
H89B C89 H89C 109.5
C88 C90 H90A 109.5
C88 C90 H90B 109.5
H90A C90 H90B 109.5
C88 C90 H90C 109.5
H90A C90 H90C 109.5
H90B C90 H90C 109.5
C91 O17" C94 107.1
C91 O17" Na1 136.0(4)
C94 O17" Na1 116.1(4)
O17" C91 C92 105.3
C94 C93 C92 105.8
C94 C93 H93B 110.6
C92 C93 H93B 110.6
C94 C93 H93D 110.6
C92 C93 H93D 110.6
H93B C93 H93D 108.7
C91 C92 C93 106.9
C93 C94 O17" 103.4
C91' O90' C94' 96.7
O90' C91' C92' 94.9
O90' C91' H91C 112.8
C92' C91' H91C 112.8
O90' C91' H91D 112.8
C92' C91' H91D 112.8
H91C C91' H91D 110.2
C93' C92' C91' 104.3
C93' C92' H92B 41.9
C91' C92' H92B 85.9
C93' C92' H92C 110.9
C91' C92' H92C 110.9
H92B C92' H92C 83.5
C93' C92' H92D 110.9
C91' C92' H92D 110.9
H92B C92' H92D 152.4
H92C C92' H92D 108.9
C92' C93' C94' 103.8
C92' C93' H92A 109.8
C94' C93' H92A 14.4
C92' C93' H92B 63.5
C94' C93' H92B 87.0
C92' C93' H93A 111.0
C94' C93' H93A 111.0
H92A C93' H93A 96.6
H92B C93' H93A 162.0
C92' C93' H93C 111.0
C94' C93' H93C 111.0
H92A C93' H93C 118.6
H92B C93' H93C 61.2
H93A C93' H93C 109.0
O90' C94' C93' 95.2
O90' C94' H92A 95.3
C93' C94' H92A 23.4
O90' C94' H94B 112.7
C93' C94' H94B 112.7
H92A C94' H94B 132.5
O90' C94' H94C 112.7
C93' C94' H94C 112.7
H92A C94' H94C 91.4
H94B C94' H94C 110.2
C105 N10 C103 111.7
C105 N10 C107 105.5
C103 N10 C107 111.4
C105 N10 C101 111.3
C103 N10 C101 105.7
C107 N10 C101 111.3
C102 C101 N10 114.4
C102 C101 H10A 108.7
N10 C101 H10A 108.7
C102 C101 H10B 108.7
N10 C101 H10B 108.7
H10A C101 H10B 107.6
C101 C102 H10I 109.5
C101 C102 H10J 109.5
H10I C102 H10J 109.5
C101 C102 H10K 109.5
H10I C102 H10K 109.5
H10J C102 H10K 109.5
N10 C103 C104 113.8
N10 C103 H10C 108.8
C104 C103 H10C 108.8
N10 C103 H10D 108.8
C104 C103 H10D 108.8
H10C C103 H10D 107.7
C103 C104 H10L 109.5
C103 C104 H10M 109.5
H10L C104 H10M 109.5
C103 C104 H10N 109.5
H10L C104 H10N 109.5
H10M C104 H10N 109.5
N10 C105 C106 114.9
N10 C105 H10E 108.5
C106 C105 H10E 108.5
N10 C105 H10F 108.5
C106 C105 H10F 108.5
H10E C105 H10F 107.5
C105 C106 H10O 109.5
C105 C106 H10P 109.5
H10O C106 H10P 109.5
C105 C106 H10Q 109.5
H10O C106 H10Q 109.5
H10P C106 H10Q 109.5
N10 C107 C108 112.2
N10 C107 H10G 109.2
C108 C107 H10G 109.2
N10 C107 H10H 109.2
C108 C107 H10H 109.2
H10G C107 H10H 107.9
C107 C108 H10R 109.5
C107 C108 H10S 109.5
H10R C108 H10S 109.5
C107 C108 H10T 109.5
H10R C108 H10T 109.5
H10S C108 H10T 109.5
C117 N11 C123 75.2(7)
C117 N11 C115 114.3(6)
C123 N11 C115 159.6(7)
C117 N11 C121 156.(1)
C123 N11 C121 113.3(10)
C115 N11 C121 65.9(8)
C117 N11 C125 85.8(10)
C123 N11 C125 109.3(10)
C115 N11 C125 56.0(8)
C121 N11 C125 110.5(12)
C117 N11 C113 114.4(7)
C123 N11 C113 53.9(6)
C115 N11 C113 106.3(5)
C121 N11 C113 87.1(9)
C125 N11 C113 76.7(9)
C117 N11 C127 44.6(7)
C123 N11 C127 104.1(9)
C115 N11 C127 94.5(7)
C121 N11 C127 111.9(10)
C125 N11 C127 107.4(11)
C113 N11 C127 156.4(8)
C117 N11 C111 109.9(6)
C123 N11 C111 86.0(7)
C115 N11 C111 106.1(5)
C121 N11 C111 51.1(8)
C125 N11 C111 160.8(10)
C113 N11 C111 105.1(6)
C127 N11 C111 78.9(8)
C113 C114 C123 55.3(7)
C113 C114 H11L 109.5
C123 C114 H11L 159.2
C113 C114 H11M 109.5
C123 C114 H11M 90.2
H11L C114 H11M 109.5
C113 C114 H11N 109.5
C123 C114 H11N 68.3
H11L C114 H11N 109.5
H11M C114 H11N 109.5
C113 C114 H11O 158.4
C123 C114 H11O 109.5
H11L C114 H11O 80.3
H11M C114 H11O 83.9
H11N C114 H11O 49.1
C113 C114 H11P 67.7
C123 C114 H11P 109.7
H11L C114 H11P 49.6
H11M C114 H11P 149.5
H11N C114 H11P 99.5
H11O C114 H11P 109.5
C113 C114 H11Q 91.1
C123 C114 H11Q 109.3
H11L C114 H11Q 83.3
H11M C114 H11Q 40.4
H11N C114 H11Q 149.3
H11O C114 H11Q 109.5
H11P C114 H11Q 109.5
C112 C111 N11 116.3(8)
C112 C111 H11A 108.2
N11 C111 H11A 108.2
C112 C111 H11B 108.2
N11 C111 H11B 108.2
H11A C111 H11B 107.4
C111 C112 H11I 109.5
C111 C112 H11J 109.5
H11I C112 H11J 109.5
C111 C112 H11K 109.5
H11I C112 H11K 109.5
H11J C112 H11K 109.5
C114 C113 N11 121.0(8)
C114 C113 H11P 41.4
N11 C113 H11P 151.4
C114 C113 H11C 107.1
N11 C113 H11C 107.1
H11P C113 H11C 100.8
C114 C113 H11D 107.1
N11 C113 H11D 107.1
H11P C113 H11D 70.1
H11C C113 H11D 106.8
N11 C115 C116 117.9(7)
N11 C115 H11E 107.8
C116 C115 H11E 107.8
N11 C115 H11F 107.8
C116 C115 H11F 107.8
H11E C115 H11F 107.2
C115 C116 H11O 109.5
C115 C116 H11P 109.5
H11O C116 H11P 109.5
C115 C116 H11Q 109.5
H11O C116 H11Q 109.5
H11P C116 H11Q 109.5
N11 C117 C118 114.5(8)
N11 C117 H11G 108.6
C118 C117 H11G 108.6
N11 C117 H11H 108.6
C118 C117 H11H 108.6
H11G C117 H11H 107.6
C117 C118 H11R 109.5
C117 C118 H11S 109.5
H11R C118 H11S 109.5
C117 C118 H11T 109.5
H11R C118 H11T 109.5
H11S C118 H11T 109.5
N11 C121 C122 108.2(15)
N11 C121 H12A 110.0
C122 C121 H12A 110.0
N11 C121 H12B 110.0
C122 C121 H12B 110.0
H12A C121 H12B 108.4
C121 C122 H12I 109.5
C121 C122 H12J 109.5
H12I C122 H12J 109.5
C121 C122 H12K 109.5
H12I C122 H12K 109.5
H12J C122 H12K 109.5
N11 C123 C114 126.6(11)
N11 C123 H12C 105.7
C114 C123 H12C 105.7
N11 C123 H12D 105.7
C114 C123 H12D 105.7
H12C C123 H12D 106.1
N11 C125 C126 105.1(13)
N11 C125 H12E 110.7
C126 C125 H12E 110.7
N11 C125 H12F 110.7
C126 C125 H12F 110.7
H12E C125 H12F 108.8
C125 C126 H12O 109.5
C125 C126 H12P 109.5
H12O C126 H12P 109.5
C125 C126 H12Q 109.5
H12O C126 H12Q 109.5
H12P C126 H12Q 109.5
C128 C127 N11 119.0(16)
C128 C127 H12G 107.6
N11 C127 H12G 107.6
C128 C127 H12H 107.6
N11 C127 H12H 107.6
H12G C127 H12H 107.0
C127 C128 H12R 109.5
C127 C128 H12S 109.5
H12R C128 H12S 109.5
C127 C128 H12T 109.5
H12R C128 H12T 109.5
H12S C128 H12T 109.5
C132 O131 C135 105.6(5)
O131 C132 C133 107.6(5)
O131 C132 H13B 110.2
C133 C132 H13B 110.2
O131 C132 H13C 110.2
C133 C132 H13C 110.2
H13B C132 H13C 108.5
C134 C133 C132 100.0(5)
C134 C133 H13D 111.8
C132 C133 H13D 111.8
C134 C133 H13E 111.8
C132 C133 H13E 111.8
H13D C133 H13E 109.5
C135 C134 C133 104.7(5)
C135 C134 H13F 110.8
C133 C134 H13F 110.8
C135 C134 H13G 110.8
C133 C134 H13G 110.8
H13F C134 H13G 108.9
O131 C135 C134 112.3(6)
O131 C135 H13H 109.1
C134 C135 H13H 109.1
O131 C135 H13I 109.1
C134 C135 H13I 109.1
H13H C135 H13I 107.9
C145 O141 C142 101.6(8)
C143 C142 O141 113.4(9)
C143 C142 H14B 108.9
O141 C142 H14B 108.9
C143 C142 H14C 108.9
O141 C142 H14C 108.9
H14B C142 H14C 107.7
C142 C143 C144 99.0(9)
C142 C143 H14D 112.0
C144 C143 H14D 112.0
C142 C143 H14E 112.0
C144 C143 H14E 112.0
H14D C143 H14E 109.6
C145 C144 C143 105.6(10)
C145 C144 H14F 110.6
C143 C144 H14F 110.6
C145 C144 H14G 110.6
C143 C144 H14G 110.6
H14F C144 H14G 108.8
O141 C145 C144 110.3(10)
O141 C145 H14H 109.6
C144 C145 H14H 109.6
O141 C145 H14I 109.6
C144 C145 H14I 109.6
H14H C145 H14I 108.1
C152 O151 C155 108.5(12)
O151 C152 C153 104.6(11)
O151 C152 H15E 110.8
C153 C152 H15E 110.8
O151 C152 H15F 110.8
C153 C152 H15F 110.8
H15E C152 H15F 108.9
C154 C153 C152 101.6(10)
C154 C153 H15G 111.4
C152 C153 H15G 111.4
C154 C153 H15H 111.4
C152 C153 H15H 111.4
H15G C153 H15H 109.3
C155 C154 C153 102.7(11)
C155 C154 H15I 111.2
C153 C154 H15I 111.2
C155 C154 H15J 111.2
C153 C154 H15J 111.2
H15I C154 H15J 109.1
O151 C155 C154 110.0(11)
O151 C155 H15K 109.7
C154 C155 H15K 109.7
O151 C155 H15L 109.7
C154 C155 H15L 109.7
H15K C155 H15L 108.2
C252 O251 C255 108.6(16)
O251 C252 C253 107.1(14)
O251 C252 H25B 110.3
C253 C252 H25B 110.3
O251 C252 H25C 110.3
C253 C252 H25C 110.3
H25B C252 H25C 108.6
C254 C253 C252 98.6(14)
C254 C253 H25D 112.1
C252 C253 H25D 112.1
C254 C253 H25E 112.1
C252 C253 H25E 112.1
H25D C253 H25E 109.7
C255 C254 C253 100.3(17)
C255 C254 H25F 111.7
C253 C254 H25F 111.7
C255 C254 H25G 111.7
C253 C254 H25G 111.7
H25F C254 H25G 109.5
O251 C255 C254 106.8(19)
O251 C255 H25H 110.4
C254 C255 H25H 110.4
O251 C255 H25I 110.4
C254 C255 H25I 110.4
H25H C255 H25I 108.6
C165 O161 C162 107.4(12)
O161 C162 C163 105.4(11)
O161 C162 H16G 110.7
C163 C162 H16G 110.7
O161 C162 H16H 110.7
C163 C162 H16H 110.7
H16G C162 H16H 108.8
C164 C163 C162 103.8(11)
C164 C163 H16I 111.0
C162 C163 H16I 111.0
C164 C163 H16J 111.0
C162 C163 H16J 111.0
H16I C163 H16J 109.0
C165 C164 C163 102.9(12)
C165 C164 H16K 111.2
C163 C164 H16K 111.2
C165 C164 H16L 111.2
C163 C164 H16L 111.2
H16K C164 H16L 109.1
O161 C165 C164 114.6(13)
O161 C165 H16M 108.6
C164 C165 H16M 108.6
O161 C165 H16N 108.6
C164 C165 H16N 108.6
H16M C165 H16N 107.6
C265 O261 C262 93(2)
C263 C262 O261 123(4)
C263 C262 C265 82(4)
O261 C262 C265 42.6(15)
C263 C262 H26B 106.5
O261 C262 H26B 106.6
C265 C262 H26B 135.9
C263 C262 H26C 106.6
O261 C262 H26C 106.6
C265 C262 H26C 112.2
H26B C262 H26C 106.5
C262 C263 C264 106(4)
C262 C263 H26D 110.5
C264 C263 H26D 110.5
C262 C263 H26E 110.5
C264 C263 H26E 110.5
H26D C263 H26E 108.7
C265 C264 C263 94(3)
C265 C264 H26F 113.0
C263 C264 H26F 113.0
C265 C264 H26G 113.0
C263 C264 H26G 113.0
H26F C264 H26G 110.4
C264 C265 O261 120(3)
C264 C265 C262 78(3)
O261 C265 C262 44.7(16)
C264 C265 H26H 107.2
O261 C265 H26H 107.2
C262 C265 H26H 110.8
C264 C265 H26I 107.2
O261 C265 H26I 107.2
C262 C265 H26I 138.4
H26H C265 H26I 106.9
C172 C171 H17F 109.5
C172 C171 H17G 109.5
H17F C171 H17G 109.5
C172 C171 H17H 109.5
H17F C171 H17H 109.5
H17G C171 H17H 109.5
C171 C172 O173 118.2(12)
C171 C172 H17B 107.7
O173 C172 H17B 107.7
C171 C172 H17C 107.7
O173 C172 H17C 107.7
H17B C172 H17C 107.1
C172 O173 C174 117.(1)
O173 C174 C175 109.3(10)
O173 C174 H17D 109.8
C175 C174 H17D 109.8
O173 C174 H17E 109.8
C175 C174 H17E 109.8
H17D C174 H17E 108.3
C174 C175 H17I 109.5
C174 C175 H17J 109.5
H17I C175 H17J 109.5
C174 C175 H17K 109.5
H17I C175 H17K 109.5
H17J C175 H17K 109.5

loop_
_geom_bond_atom_site_label_1
_geom_bond_atom_site_label_2
_geom_bond_distance
Ni1 N2 1.821(3)
Ni1 O5 1.855(3)
Ni1 N1 1.892(3)
Ni1 N3 1.899(3)
Ni2 N5 1.820(4)
Ni2 O12 1.858(3)
Ni2 N6 1.898(3)
Ni2 N4 1.903(3)
Na1 O6' 2.558(17)
Na1 O17" 2.578(6)
Na1 O6 2.704(5)
Na1 O17' 2.792(15)
Na1 O17 2.862(13)
Na1 N7 2.926(4)
Na1 N9 2.978(4)
O1 C1 1.233(5)
O2 C7 1.234(7)
O2' C7 1.310(9)
O3 C11 1.371(6)
O3 C15 1.433(8)
O3' C15' 1.47(3)
O3' C11 1.504(13)
O4 C23 1.388(4)
O4 C27 1.453(4)
O5 C32 1.303(6)
O5 H5B 0.8501
O6 C32 1.234(6)
O7 C32 1.348(6)
O7 H7B 0.8400
C32 H5B 0.5201
O9 C39 1.242(10)
O9' C39 1.290(8)
O8 C33 1.234(5)
O10 C43 1.389(5)
O10 C46 1.456(6)
O11 C54 1.392(4)
O11 C57 1.448(5)
O12 H12L 0.8400
O13 C62 1.233(7)
O13' C62 1.244(12)
O13" C62 1.327(17)
O14 C68 1.224(5)
O15 C72 1.379(5)
O15 C75 1.444(6)
O16 C83 1.398(4)
O16 C86 1.452(5)
N1 C1 1.352(5)
N1 C20 1.440(5)
N2 C6 1.333(5)
N2 C2 1.341(5)
N3 C7 1.341(5)
N3 C8 1.429(5)
N4 C33 1.346(5)
N4 C51 1.433(5)
N5 C34 1.336(6)
N5 C38 1.341(6)
N6 C39 1.339(6)
N6 C40 1.432(6)
N7 C62 1.353(5)
N7 C80 1.437(4)
N7 H7A 0.9300
N8 C67 1.337(5)
N8 C63 1.339(5)
N9 C68 1.371(5)
N9 C69 1.432(5)
N9 H9B 0.9300
C1 C2 1.503(5)
C2 C3 1.384(5)
C3 C4 1.388(6)
C3 H3A 0.9500
C4 C5 1.381(7)
C4 H4A 0.9500
C5 C6 1.392(6)
C5 H5A 0.9500
C6 C7 1.497(6)
C8 C13 1.375(6)
C8 C9 1.385(6)
C9 C10 1.387(5)
C9 H9A 0.9500
C10 C11 1.400(6)
C10 C14 1.523(5)
C11 C12 1.400(6)
C12 C13 1.383(6)
C12 C17 1.522(6)
C13 H13A 0.9500
C14 C42 1.519(6)
C14 C71 1.534(5)
C14 H14A 1.0000
C15 C16 1.497(9)
C15 H15A 0.9900
C15 H15B 0.9900
C16 H16A 0.9800
C16 H16B 0.9800
C16 H16C 0.9800
C15' C16' 1.68(4)
C15' H15C 0.9900
C15' H15D 0.9900
C16' H16D 0.9800
C16' H16E 0.9800
C16' H16F 0.9800
C17 C19 1.515(9)
C17 C18 1.523(8)
C17 H17A 1.0000
C18 H18A 0.9800
C18 H18B 0.9800
C18 H18C 0.9800
C19 H19A 0.9800
C19 H19B 0.9800
C19 H19C 0.9800
C20 C21 1.383(5)
C20 C25 1.390(5)
C21 C22 1.382(5)
C21 H21A 0.9500
C22 C23 1.405(5)
C22 C26 1.520(5)
C23 C24 1.408(5)
C24 C25 1.387(5)
C24 C29 1.517(5)
C25 H25A 0.9500
C26 C53 1.516(5)
C26 C82 1.532(5)
C26 H26A 1.0000
C27 C28 1.503(6)
C27 H27A 0.9900
C27 H27B 0.9900
C28 H28A 0.9800
C28 H28B 0.9800
C28 H28C 0.9800
C29 C31 1.519(6)
C29 C30 1.546(6)
C29 H29A 1.0000
C30 H30A 0.9800
C30 H30B 0.9800
C30 H30C 0.9800
C31 H31A 0.9800
C31 H31B 0.9800
C31 H31C 0.9800
C33 C34 1.511(6)
C34 C35 1.377(6)
C35 C36 1.389(7)
C35 H35A 0.9500
C36 C37 1.375(8)
C36 H36A 0.9500
C37 C38 1.386(7)
C37 H37A 0.9500
C38 C39 1.499(7)
C40 C45 1.381(6)
C40 C41 1.388(6)
C41 C42 1.392(6)
C41 H41A 0.9500
C42 C43 1.402(5)
C43 C44 1.393(6)
C44 C45 1.380(6)
C44 C48 1.534(6)
C45 H45A 0.9500
C46 C47 1.404(8)
C46 H46A 0.9900
C46 H46B 0.9900
C47 H47A 0.9800
C47 H47B 0.9800
C47 H47C 0.9800
C48 C50 1.502(8)
C48 C49 1.545(7)
C48 H48A 1.0000
C49 H49A 0.9800
C49 H49B 0.9800
C49 H49C 0.9800
C50 H50A 0.9800
C50 H50B 0.9800
C50 H50C 0.9800
C51 C56 1.370(5)
C51 C52 1.390(5)
C52 C53 1.390(5)
C52 H52A 0.9500
C53 C54 1.389(5)
C54 C55 1.397(5)
C55 C56 1.406(5)
C55 C59 1.510(5)
C56 H56A 0.9500
C57 C58 1.504(6)
C57 H57A 0.9900
C57 H57B 0.9900
C58 H58A 0.9800
C58 H58B 0.9800
C58 H58C 0.9800
C59 C61 1.513(6)
C59 C60 1.553(6)
C59 H59A 1.0000
C60 H60A 0.9800
C60 H60B 0.9800
C60 H60C 0.9800
C61 H61A 0.9800
C61 H61B 0.9800
C61 H61C 0.9800
C62 C63 1.510(5)
C63 C64 1.387(5)
C64 C65 1.383(6)
C64 H64A 0.9500
C65 C66 1.380(6)
C65 H65A 0.9500
C66 C67 1.387(5)
C66 H66A 0.9500
C67 C68 1.491(6)
C69 C74 1.384(6)
C69 C70 1.391(5)
C70 C71 1.392(6)
C70 H70A 0.9500
C71 C72 1.393(6)
C72 C73 1.403(6)
C73 C74 1.393(6)
C73 C77 1.515(6)
C74 H74A 0.9500
C75 C76 1.489(7)
C75 H75A 0.9900
C75 H75B 0.9900
C76 H76A 0.9800
C76 H76B 0.9800
C76 H76C 0.9800
C77 C78 1.486(8)
C77 C79 1.536(7)
C77 H77A 1.0000
C78 H78A 0.9800
C78 H78B 0.9800
C78 H78C 0.9800
C79 H79A 0.9800
C79 H79B 0.9800
C79 H79C 0.9800
C80 C81 1.378(5)
C80 C85 1.390(5)
C81 C82 1.394(5)
C81 H81A 0.9500
C82 C83 1.398(5)
C83 C84 1.389(5)
C84 C85 1.393(5)
C84 C88 1.525(5)
C85 H85A 0.9500
C86 C87 1.500(6)
C86 H86A 0.9900
C86 H86B 0.9900
C87 H87A 0.9800
C87 H87B 0.9800
C87 H87C 0.9800
C88 C90 1.514(6)
C88 C89 1.532(6)
C88 H88A 1.0000
C89 H89A 0.9800
C89 H89B 0.9800
C89 H89C 0.9800
C90 H90A 0.9800
C90 H90B 0.9800
C90 H90C 0.9800
O17" C91 1.3621
O17" C94 1.5657
C91 C92 1.4903
C91 H91A 0.9599
C91 H91B 0.9601
C93 C94 1.4874
C93 C92 1.5003
C93 H93B 0.9900
C93 H93D 0.9900
C92 H92A 0.9599
C92 H92B 0.9608
C94 H94A 0.9603
C94 H94D 0.9600
O90' C91' 1.4158
O90' C94' 1.5380
C91' C92' 1.5119
C91' H91C 0.9900
C91' H91D 0.9900
C92' C93' 1.4319
C92' H92B 1.3287
C92' H92C 0.9900
C92' H92D 0.9900
C93' C94' 1.5780
C93' H92A 1.0224
C93' H92B 0.9923
C93' H93A 0.9900
C93' H93C 0.9900
C94' H92A 0.6406
C94' H94B 0.9900
C94' H94C 0.9900
N10 C105 1.4990
N10 C103 1.5210
N10 C107 1.5254
N10 C101 1.5261
C101 C102 1.5177
C101 H10A 0.9900
C101 H10B 0.9900
C102 H10I 0.9800
C102 H10J 0.9800
C102 H10K 0.9800
C103 C104 1.5328
C103 H10C 0.9900
C103 H10D 0.9900
C104 H10L 0.9800
C104 H10M 0.9800
C104 H10N 0.9800
C105 C106 1.5490
C105 H10E 0.9900
C105 H10F 0.9900
C106 H10O 0.9800
C106 H10P 0.9800
C106 H10Q 0.9800
C107 C108 1.5503
C107 H10G 0.9900
C107 H10H 0.9900
C108 H10R 0.9800
C108 H10S 0.9800
C108 H10T 0.9800
N11 C117 1.370(11)
N11 C123 1.394(13)
N11 C115 1.443(8)
N11 C121 1.480(19)
N11 C125 1.49(2)
N11 C113 1.532(10)
N11 C127 1.562(18)
N11 C111 1.619(11)
C114 C113 1.401(11)
C114 C123 1.464(14)
C114 H11L 0.9800
C114 H11M 0.9800
C114 H11N 0.9800
C114 H11O 0.9800
C114 H11P 0.9799
C114 H11Q 0.9800
C111 C112 1.574(16)
C111 H11A 0.9900
C111 H11B 0.9900
C112 H11I 0.9800
C112 H11J 0.9800
C112 H11K 0.9800
C113 H11P 1.3717
C113 H11C 0.9900
C113 H11D 0.9900
C115 C116 1.522(12)
C115 H11E 0.9900
C115 H11F 0.9900
C116 H11O 0.9800
C116 H11P 0.9800
C116 H11Q 0.9800
C117 C118 1.553(14)
C117 H11G 0.9900
C117 H11H 0.9900
C118 H11R 0.9800
C118 H11S 0.9800
C118 H11T 0.9800
C121 C122 1.60(3)
C121 H12A 0.9900
C121 H12B 0.9900
C122 H12I 0.9800
C122 H12J 0.9800
C122 H12K 0.9800
C123 H12C 0.9900
C123 H12D 0.9900
C125 C126 1.74(2)
C125 H12E 0.9900
C125 H12F 0.9900
C126 H12O 0.9800
C126 H12P 0.9800
C126 H12Q 0.9800
C127 C128 1.35(2)
C127 H12G 0.9900
C127 H12H 0.9900
C128 H12R 0.9800
C128 H12S 0.9800
C128 H12T 0.9800
O131 C132 1.370(7)
O131 C135 1.371(7)
C132 C133 1.536(8)
C132 H13B 0.9900
C132 H13C 0.9900
C133 C134 1.534(9)
C133 H13D 0.9900
C133 H13E 0.9900
C134 C135 1.418(8)
C134 H13F 0.9900
C134 H13G 0.9900
C135 H13H 0.9900
C135 H13I 0.9900
O141 C145 1.399(12)
O141 C142 1.546(13)
C142 C143 1.382(15)
C142 H14B 0.9900
C142 H14C 0.9900
C143 C144 1.572(15)
C143 H14D 0.9900
C143 H14E 0.9900
C144 C145 1.413(15)
C144 H14F 0.9900
C144 H14G 0.9900
C145 H14H 0.9900
C145 H14I 0.9900
O151 C152 1.311(13)
O151 C155 1.361(13)
C152 C153 1.553(14)
C152 H15E 0.9900
C152 H15F 0.9900
C153 C154 1.543(14)
C153 H15G 0.9900
C153 H15H 0.9900
C154 C155 1.389(14)
C154 H15I 0.9900
C154 H15J 0.9900
C155 H15K 0.9900
C155 H15L 0.9900
O251 C252 1.326(16)
O251 C255 1.363(17)
C252 C253 1.572(17)
C252 H25B 0.9900
C252 H25C 0.9900
C253 C254 1.529(18)
C253 H25D 0.9900
C253 H25E 0.9900
C254 C255 1.406(18)
C254 H25F 0.9900
C254 H25G 0.9900
C255 H25H 0.9900
C255 H25I 0.9900
O161 C165 1.332(14)
O161 C162 1.344(14)
C162 C163 1.552(16)
C162 H16G 0.9900
C162 H16H 0.9900
C163 C164 1.459(16)
C163 H16I 0.9900
C163 H16J 0.9900
C164 C165 1.409(16)
C164 H16K 0.9900
C164 H16L 0.9900
C165 H16M 0.9900
C165 H16N 0.9900
O261 C265 1.37(3)
O261 C262 1.42(3)
C262 C263 0.90(4)
C262 C265 2.01(5)
C262 H26B 0.9900
C262 H26C 0.9900
C263 C264 1.67(4)
C263 H26D 0.9900
C263 H26E 0.9900
C264 C265 1.15(4)
C264 H26F 0.9900
C264 H26G 0.9900
C265 H26H 0.9900
C265 H26I 0.9900
C171 C172 1.328(16)
C171 H17F 0.9800
C171 H17G 0.9800
C171 H17H 0.9800
C172 O173 1.346(14)
C172 H17B 0.9900
C172 H17C 0.9900
O173 C174 1.437(15)
C174 C175 1.462(17)
C174 H17D 0.9900
C174 H17E 0.9900
C175 H17I 0.9800
C175 H17J 0.9800
C175 H17K 0.9800
